data_7041119
loop_
_publ_author_name
'Su, Wei'
'Tang, Zhaofeng'
'Li, Peiyuan'
'Wang, Gufeng'
'Xiao, Qi'
'Li, Yuchun'
'Huang, Shan'
'Gu, Yunqiong'
'Lai, Zefeng'
'Zhang, Yuexing'

_publ_section_title
;
 New dinuclear ruthenium arene complexes containing thiosemicarbazone
 ligands: synthesis, structure and cytotoxic studies.
;
_journal_issue 48
_journal_name_full 'Dalton transactions (Cambridge, England : 2003)'
_journal_page_first 19329
_journal_page_last 19340
_journal_paper_doi 10.1039/c6dt03306g
_journal_volume 45
_journal_year 2016
_chemical_formula_moiety 'C40 H52 N6 O2 Ru2 S2, 2(F6 P)'
_chemical_formula_sum 'C40 H53 F12 N6 O2 P2 Ru2 S2'
_chemical_formula_weight 1205.53
_chemical_name_systematic
;
 ? 
;
_space_group_crystal_system triclinic
_space_group_IT_number 2
_space_group_name_Hall '-P 1'
_space_group_name_H-M_alt 'P -1'
_symmetry_space_group_name_Hall '-P 1'
_symmetry_space_group_name_H-M 'P -1'
_atom_sites_solution_hydrogens geom
_atom_sites_solution_primary direct
_atom_sites_solution_secondary difmap
_audit_creation_date 2016-10-07
_audit_creation_method
;
  Olex2 1.1
  (compiled 2011.02.15 svn.r1672, GUI svn.r3494)
;
_audit_update_record
;
2016-10-14 deposited with the CCDC.
2016-11-07 downloaded from the CCDC.
;
_cell_angle_alpha 80.798(3)
_cell_angle_beta 79.464(3)
_cell_angle_gamma 74.543(3)
_cell_formula_units_Z 4
_cell_length_a 14.719(3)
_cell_length_b 19.243(4)
_cell_length_c 19.516(4)
_cell_measurement_reflns_used 1985
_cell_measurement_temperature 296.15
_cell_measurement_theta_max 17.07
_cell_measurement_theta_min 2.33
_cell_volume 5201.7(19)
_computing_molecular_graphics
;
O. V. Dolomanov, L. J. Bourhis, R. J. Gildea, J. A. K. Howard and H. Puschmann,
OLEX2: a complete structure solution, refinement and analysis program.
J. Appl. Cryst. (2009). 42, 339-341.
;
_computing_publication_material
;
O. V. Dolomanov, L. J. Bourhis, R. J. Gildea, J. A. K. Howard and H. Puschmann,
OLEX2: a complete structure solution, refinement and analysis program.
J. Appl. Cryst. (2009). 42, 339-341.
;
_computing_structure_refinement 'SHELXL-97 (Sheldrick, 1997)'
_computing_structure_solution 'A short history of SHELX (Sheldrick, 2007)/Bruker'
_diffrn_ambient_temperature 296.15
_diffrn_measured_fraction_theta_full 0.987
_diffrn_measured_fraction_theta_max 0.987
_diffrn_measurement_device_type 'Bruker APEX-II CCD'
_diffrn_measurement_method '\f and \w scans'
_diffrn_radiation_monochromator graphite
_diffrn_radiation_type MoK\a
_diffrn_radiation_wavelength 0.71073
_diffrn_reflns_av_R_equivalents 0.1296
_diffrn_reflns_av_unetI/netI 0.1251
_diffrn_reflns_limit_h_max 13
_diffrn_reflns_limit_h_min -13
_diffrn_reflns_limit_k_max 17
_diffrn_reflns_limit_k_min -17
_diffrn_reflns_limit_l_max 17
_diffrn_reflns_limit_l_min -17
_diffrn_reflns_number 28286
_diffrn_reflns_theta_full 19.08
_diffrn_reflns_theta_max 19.08
_diffrn_reflns_theta_min 1.07
_diffrn_source 'fine-focus sealed tube'
_diffrn_standards_number 0
_exptl_absorpt_coefficient_mu 0.804
_exptl_absorpt_correction_T_max 0.9385
_exptl_absorpt_correction_T_min 0.7944
_exptl_absorpt_correction_type none
_exptl_crystal_density_diffrn 1.539
_exptl_crystal_density_method 'not measured'
_exptl_crystal_description block
_exptl_crystal_F_000 2434
_exptl_crystal_size_max 0.30
_exptl_crystal_size_mid 0.15
_exptl_crystal_size_min 0.08
_refine_diff_density_max 0.637
_refine_diff_density_min -0.418
_refine_diff_density_rms 0.096
_refine_ls_extinction_method none
_refine_ls_goodness_of_fit_ref 1.011
_refine_ls_hydrogen_treatment mixed
_refine_ls_matrix_type full
_refine_ls_number_parameters 1209
_refine_ls_number_reflns 8369
_refine_ls_number_restraints 414
_refine_ls_restrained_S_all 1.070
_refine_ls_R_factor_all 0.1320
_refine_ls_R_factor_gt 0.0600
_refine_ls_shift/su_max 0.000
_refine_ls_shift/su_mean 0.000
_refine_ls_structure_factor_coef Fsqd
_refine_ls_weighting_details 'calc w=1/[\s^2^(Fo^2^)+(0.0837P)^2^+0.0000P] where P=(Fo^2^+2Fc^2^)/3'
_refine_ls_weighting_scheme calc
_refine_ls_wR_factor_gt 0.1353
_refine_ls_wR_factor_ref 0.1737
_reflns_number_gt 4626
_reflns_number_total 8369
_reflns_threshold_expression >2sigma(I)
_cod_data_source_file c6dt03306g2.cif
_cod_data_source_block aa
_cod_depositor_comments
;
Adding full bibliography for 7041117--7041126.cif.

2017-10-27
Z value and formula fixed to values more according to usual
chemical conventions.                 miguel
;
_cod_original_formula_sum 'C80 H105 F24 N12 O4 P4 Ru4 S4'
_cod_original_formula_weight 2411.16
_cod_original_formula_moiety 'C40 H52 N6 O2 Ru2 S2, C40 H53 N6 O2 Ru2 S2, 4(F6 P)'
_cod_original_formula_units_Z 2
_cod_original_cell_volume 5202(2)
_cod_database_code 7041119

loop_
_space_group_symop_id
_space_group_symop_operation_xyz
1 'x, y, z'
2 '-x, -y, -z'

loop_
_atom_site_label
_atom_site_type_symbol
_atom_site_fract_x
_atom_site_fract_y
_atom_site_fract_z
_atom_site_U_iso_or_equiv
_atom_site_adp_type
_atom_site_occupancy
_atom_site_symmetry_multiplicity
_atom_site_calc_flag
_atom_site_refinement_flags
Ru1 Ru 0.80830(10) 0.30054(7) 0.03891(7) 0.0533(5) Uani 1 1 d .
Ru2 Ru 0.94090(10) 0.30056(7) 0.17727(7) 0.0567(5) Uani 1 1 d .
Ru3 Ru 0.72636(10) 0.80314(7) 0.39328(7) 0.0602(5) Uani 1 1 d .
Ru4 Ru 0.49004(10) 0.80469(7) 0.36057(7) 0.0524(5) Uani 1 1 d .
S1 S 0.9627(3) 0.2393(2) 0.0742(2) 0.0616(13) Uani 1 1 d .
S2 S 0.7768(3) 0.3357(2) 0.1560(2) 0.0600(13) Uani 1 1 d .
S3 S 0.5934(3) 0.7517(2) 0.4485(2) 0.0645(14) Uani 1 1 d .
S4 S 0.6352(3) 0.8343(2) 0.2970(2) 0.0591(13) Uani 1 1 d .
P1 P 0.5000(6) 0.1047(3) 0.3363(4) 0.106(2) Uani 1 1 d .
P2 P 0.7854(8) 0.3845(4) 0.4748(5) 0.155(4) Uani 1 1 d .
P3 P 0.7616(4) 0.6027(3) 0.0550(3) 0.0780(17) Uani 1 1 d .
P4 P 1.0719(6) -0.1182(4) 0.1875(4) 0.113(2) Uani 1 1 d .
F1 F 0.3959(11) 0.1084(9) 0.3331(10) 0.190(7) Uani 1 1 d .
F2 F 0.5347(9) 0.0362(6) 0.2957(7) 0.152(6) Uani 1 1 d .
F3 F 0.4980(13) 0.0532(8) 0.4059(8) 0.193(7) Uani 1 1 d .
F4 F 0.6059(12) 0.1030(8) 0.3388(11) 0.204(9) Uani 1 1 d .
F5 F 0.4651(10) 0.1717(6) 0.3799(7) 0.145(5) Uani 1 1 d .
F6 F 0.5076(14) 0.1549(7) 0.2669(8) 0.188(7) Uani 1 1 d .
F7 F 0.7813(12) 0.3345(8) 0.4184(9) 0.189(7) Uani 1 1 d .
F8 F 0.8099(19) 0.3208(10) 0.5308(10) 0.251(11) Uani 1 1 d .
F9 F 0.7815(17) 0.4358(11) 0.5273(10) 0.262(12) Uani 1 1 d .
F10 F 0.760(2) 0.4503(8) 0.4212(10) 0.293(15) Uani 1 1 d .
F11 F 0.6800(16) 0.3853(12) 0.5037(12) 0.250(10) Uani 1 1 d .
F12 F 0.8897(14) 0.3831(13) 0.4464(13) 0.263(11) Uani 1 1 d .
F13 F 0.7226(10) 0.6017(7) -0.0121(6) 0.136(5) Uani 1 1 d .
F14 F 0.8586(7) 0.5520(6) 0.0228(6) 0.115(4) Uani 1 1 d .
F15 F 0.7248(8) 0.5323(6) 0.0876(6) 0.125(4) Uani 1 1 d .
F16 F 0.6653(7) 0.6540(6) 0.0878(7) 0.126(5) Uani 1 1 d .
F17 F 0.8005(7) 0.6727(5) 0.0230(6) 0.097(3) Uani 1 1 d .
F18 F 0.8039(10) 0.6011(6) 0.1239(6) 0.126(4) Uani 1 1 d .
F19 F 1.0870(14) -0.1208(8) 0.1061(8) 0.193(7) Uani 1 1 d .
F20 F 1.0161(11) -0.1785(6) 0.1990(8) 0.165(6) Uani 1 1 d .
F21 F 1.1626(14) -0.1774(11) 0.1873(11) 0.232(9) Uani 1 1 d .
F22 F 1.0540(18) -0.1161(11) 0.2644(9) 0.241(10) Uani 1 1 d .
F23 F 1.1234(12) -0.0554(9) 0.1696(9) 0.201(7) Uani 1 1 d .
F24 F 0.9771(12) -0.0581(8) 0.1810(12) 0.236(10) Uani 1 1 d .
O1 O 0.8650(11) -0.0083(10) 0.5759(9) 0.128(6) Uani 1 1 d .
O2 O 0.6175(15) -0.1194(10) 0.0633(10) 0.178(8) Uani 1 1 d .
O3 O 1.2266(11) 0.4505(6) 0.2208(9) 0.110(5) Uani 1 1 d .
O4 O 0.4601(12) 0.3659(8) 0.2598(10) 0.129(6) Uani 1 1 d .
N1 N 0.9236(10) 0.1411(8) 0.2555(9) 0.070(5) Uani 1 1 d .
N2 N 0.9316(9) 0.1907(7) 0.1988(9) 0.062(4) Uani 1 1 d .
N3 N 0.9574(11) 0.0978(8) 0.1272(8) 0.088(5) Uani 1 1 d .
H3 H 0.9473 0.0666 0.1626 0.105 Uiso 1 1 calc R
N4 N 0.7112(10) 0.1660(8) 0.1179(8) 0.069(4) Uani 1 1 d .
N5 N 0.7462(9) 0.2295(8) 0.1136(7) 0.060(4) Uani 1 1 d .
N6 N 0.6894(10) 0.2330(7) 0.2345(9) 0.074(4) Uani 1 1 d .
H6 H 0.6687 0.1948 0.2371 0.089 Uiso 1 1 calc R
N7 N 0.8287(12) 0.6340(7) 0.3607(8) 0.067(4) Uani 1 1 d .
N8 N 0.7530(12) 0.6907(8) 0.3835(8) 0.068(4) Uani 1 1 d .
N9 N 0.6622(11) 0.6069(9) 0.4331(8) 0.087(5) Uani 1 1 d .
H9 H 0.7069 0.5717 0.4175 0.105 Uiso 1 1 calc R
N10 N 0.5657(11) 0.6612(7) 0.2750(7) 0.068(4) Uani 1 1 d .
H10 H 0.6065 0.6401 0.2425 0.081 Uiso 1 1 calc R
N11 N 0.5725(10) 0.7281(7) 0.2939(7) 0.059(4) Uani 1 1 d .
N12 N 0.7150(11) 0.7247(7) 0.2118(8) 0.075(5) Uani 1 1 d .
H12 H 0.7155 0.6832 0.2005 0.091 Uiso 1 1 calc R
C1 C 0.868(2) 0.0075(17) 0.6394(14) 0.197(16) Uani 1 1 d .
H1A H 0.9249 0.0238 0.6382 0.296 Uiso 1 1 calc R
H1B H 0.8690 -0.0350 0.6728 0.296 Uiso 1 1 calc R
H1C H 0.8132 0.0453 0.6528 0.296 Uiso 1 1 calc R
C2 C 0.8738(13) 0.0403(13) 0.5169(11) 0.084(5) Uani 1 1 d U
C3 C 0.8869(14) 0.1099(11) 0.5115(11) 0.093(6) Uani 1 1 d U
H3A H 0.8899 0.1298 0.5512 0.112 Uiso 1 1 calc R
C4 C 0.8955(13) 0.1497(9) 0.4444(10) 0.080(5) Uani 1 1 d U
H4 H 0.8986 0.1978 0.4413 0.096 Uiso 1 1 calc R
C5 C 0.8994(11) 0.1217(10) 0.3845(11) 0.065(4) Uani 1 1 d U
C6 C 0.8878(14) 0.0508(11) 0.3893(10) 0.093(5) Uani 1 1 d U
H6A H 0.8886 0.0308 0.3488 0.111 Uiso 1 1 calc R
C7 C 0.8752(16) 0.0109(12) 0.4544(12) 0.111(6) Uani 1 1 d U
H7 H 0.8676 -0.0359 0.4572 0.133 Uiso 1 1 calc R
C8 C 0.9118(11) 0.1626(10) 0.3150(11) 0.066(5) Uani 1 1 d U
H8 H 0.9107 0.2112 0.3146 0.079 Uiso 1 1 calc R
C9 C 0.9485(13) 0.1653(12) 0.1370(10) 0.077(6) Uani 1 1 d .
C10 C 0.9847(16) 0.0747(10) 0.0558(10) 0.119(9) Uani 1 1 d .
H10A H 0.9680 0.1160 0.0217 0.179 Uiso 1 1 calc R
H10B H 0.9515 0.0391 0.0519 0.179 Uiso 1 1 calc R
H10C H 1.0521 0.0541 0.0475 0.179 Uiso 1 1 calc R
C11 C 0.627(2) -0.1542(15) 0.0045(14) 0.199(15) Uani 1 1 d .
H11A H 0.5819 -0.1265 -0.0253 0.299 Uiso 1 1 calc R
H11B H 0.6158 -0.2017 0.0188 0.299 Uiso 1 1 calc R
H11C H 0.6905 -0.1587 -0.0207 0.299 Uiso 1 1 calc R
C12 C 0.6498(19) -0.0535(11) 0.0589(14) 0.116(6) Uani 1 1 d U
C13 C 0.7008(16) -0.0286(12) -0.0013(11) 0.104(6) Uani 1 1 d U
H13 H 0.7161 -0.0522 -0.0414 0.124 Uiso 1 1 calc R
C14 C 0.7277(16) 0.0336(12) 0.0015(10) 0.105(6) Uani 1 1 d U
H14 H 0.7642 0.0516 -0.0380 0.126 Uiso 1 1 calc R
C15 C 0.7040(13) 0.0707(11) 0.0590(11) 0.081(5) Uani 1 1 d U
C16 C 0.6518(18) 0.0448(11) 0.1178(13) 0.126(6) Uani 1 1 d U
H16 H 0.6353 0.0693 0.1575 0.151 Uiso 1 1 calc R
C17 C 0.6236(19) -0.0184(13) 0.1178(12) 0.146(7) Uani 1 1 d U
H17 H 0.5874 -0.0367 0.1573 0.175 Uiso 1 1 calc R
C18 C 0.7319(12) 0.1347(9) 0.0625(10) 0.064(5) Uani 1 1 d U
H18 H 0.7665 0.1545 0.0230 0.077 Uiso 1 1 calc R
C19 C 0.7334(12) 0.2573(9) 0.1721(12) 0.061(5) Uani 1 1 d .
C20 C 0.6750(13) 0.2681(10) 0.2982(9) 0.090(6) Uani 1 1 d .
H20A H 0.7149 0.3015 0.2915 0.135 Uiso 1 1 calc R
H20B H 0.6912 0.2319 0.3369 0.135 Uiso 1 1 calc R
H20C H 0.6094 0.2939 0.3080 0.135 Uiso 1 1 calc R
C21 C 0.9859(13) 0.3656(13) -0.0673(10) 0.122(8) Uani 1 1 d U
H21A H 0.9874 0.4127 -0.0580 0.182 Uiso 1 1 calc R
H21B H 1.0123 0.3592 -0.1153 0.182 Uiso 1 1 calc R
H21C H 1.0226 0.3290 -0.0368 0.182 Uiso 1 1 calc R
C22 C 0.8787(14) 0.3585(11) -0.0534(9) 0.075(5) Uani 1 1 d U
C23 C 0.8055(14) 0.4068(8) -0.0196(9) 0.065(5) Uani 1 1 d U
H23 H 0.8172 0.4471 -0.0054 0.078 Uiso 1 1 calc R
C24 C 0.7121(15) 0.3963(11) -0.0057(10) 0.091(6) Uani 1 1 d U
H24 H 0.6629 0.4293 0.0177 0.109 Uiso 1 1 calc R
C25 C 0.6942(14) 0.3379(12) -0.0267(10) 0.080(5) Uani 1 1 d U
C26 C 0.7684(18) 0.2873(11) -0.0599(10) 0.093(5) Uani 1 1 d U
H26 H 0.7565 0.2468 -0.0736 0.112 Uiso 1 1 calc R
C27 C 0.8612(14) 0.2977(9) -0.0728(8) 0.065(5) Uani 1 1 d U
H27 H 0.9111 0.2636 -0.0943 0.078 Uiso 1 1 calc R
C28 C 0.5924(16) 0.3239(16) -0.0174(14) 0.146(8) Uani 1 1 d U
H28 H 0.5967 0.2723 -0.0180 0.176 Uiso 1 1 calc R
C29 C 0.5327(17) 0.350(2) 0.0462(16) 0.256(15) Uani 1 1 d U
H29A H 0.5530 0.3175 0.0864 0.384 Uiso 1 1 calc R
H29B H 0.4675 0.3515 0.0441 0.384 Uiso 1 1 calc R
H29C H 0.5384 0.3976 0.0500 0.384 Uiso 1 1 calc R
C30 C 0.549(2) 0.371(2) -0.0835(16) 0.320(16) Uani 1 1 d U
H30A H 0.5309 0.4211 -0.0766 0.479 Uiso 1 1 calc R
H30B H 0.4942 0.3556 -0.0895 0.479 Uiso 1 1 calc R
H30C H 0.5960 0.3637 -0.1247 0.479 Uiso 1 1 calc R
C31 C 0.8211(12) 0.4583(8) 0.2473(9) 0.084(6) Uani 1 1 d U
H31A H 0.8001 0.4869 0.2055 0.126 Uiso 1 1 calc R
H31B H 0.8304 0.4895 0.2778 0.126 Uiso 1 1 calc R
H31C H 0.7737 0.4333 0.2709 0.126 Uiso 1 1 calc R
C32 C 0.9161(13) 0.4023(10) 0.2276(10) 0.074(5) Uani 1 1 d U
C33 C 0.9635(13) 0.4119(9) 0.1571(9) 0.073(5) Uani 1 1 d U
H33 H 0.9382 0.4515 0.1263 0.088 Uiso 1 1 calc R
C34 C 1.0487(13) 0.3613(9) 0.1340(9) 0.064(5) Uani 1 1 d U
H34 H 1.0788 0.3675 0.0880 0.077 Uiso 1 1 calc R
C35 C 1.0876(12) 0.3022(10) 0.1801(9) 0.061(4) Uani 1 1 d U
C36 C 1.0419(13) 0.2926(9) 0.2471(10) 0.074(5) Uani 1 1 d U
H36 H 1.0670 0.2523 0.2773 0.089 Uiso 1 1 calc R
C37 C 0.9550(13) 0.3439(9) 0.2723(8) 0.060(4) Uani 1 1 d U
H37 H 0.9257 0.3371 0.3185 0.072 Uiso 1 1 calc R
C38 C 1.1793(14) 0.2485(11) 0.1548(11) 0.094(6) Uani 1 1 d U
H38 H 1.1840 0.2519 0.1037 0.113 Uiso 1 1 calc R
C39 C 1.2649(14) 0.2721(12) 0.1695(12) 0.128(8) Uani 1 1 d U
H39A H 1.2688 0.3174 0.1417 0.192 Uiso 1 1 calc R
H39B H 1.3223 0.2358 0.1576 0.192 Uiso 1 1 calc R
H39C H 1.2571 0.2779 0.2184 0.192 Uiso 1 1 calc R
C40 C 1.1869(13) 0.1701(11) 0.1826(12) 0.113(7) Uani 1 1 d U
H40A H 1.1889 0.1636 0.2322 0.170 Uiso 1 1 calc R
H40B H 1.2441 0.1407 0.1595 0.170 Uiso 1 1 calc R
H40C H 1.1327 0.1558 0.1741 0.170 Uiso 1 1 calc R
C41 C 1.2954(15) 0.4745(12) 0.1650(11) 0.131(9) Uani 1 1 d .
H41A H 1.2729 0.4801 0.1208 0.197 Uiso 1 1 calc R
H41B H 1.3554 0.4392 0.1640 0.197 Uiso 1 1 calc R
H41C H 1.3033 0.5202 0.1735 0.197 Uiso 1 1 calc R
C42 C 1.1488(15) 0.5070(13) 0.2453(10) 0.087(5) Uani 1 1 d U
C43 C 1.0788(15) 0.4796(10) 0.2893(11) 0.091(6) Uani 1 1 d U
H43 H 1.0868 0.4297 0.2999 0.109 Uiso 1 1 calc R
C44 C 0.9968(13) 0.5261(9) 0.3178(11) 0.091(5) Uani 1 1 d U
H44 H 0.9485 0.5086 0.3472 0.109 Uiso 1 1 calc R
C45 C 0.9892(12) 0.6014(10) 0.3005(9) 0.071(5) Uani 1 1 d U
C46 C 1.0615(14) 0.6262(11) 0.2578(11) 0.097(6) Uani 1 1 d U
H46 H 1.0565 0.6759 0.2477 0.117 Uiso 1 1 calc R
C47 C 1.1428(13) 0.5771(9) 0.2292(10) 0.081(5) Uani 1 1 d U
H47 H 1.1917 0.5936 0.1995 0.097 Uiso 1 1 calc R
C48 C 0.9028(15) 0.6516(9) 0.3264(10) 0.073(5) Uani 1 1 d U
H48 H 0.9012 0.7008 0.3172 0.088 Uiso 1 1 calc R
C49 C 0.6758(14) 0.6727(10) 0.4186(9) 0.057(5) Uani 1 1 d .
C50 C 0.5738(14) 0.5895(10) 0.4748(11) 0.106(7) Uani 1 1 d .
H50A H 0.5190 0.6234 0.4587 0.159 Uiso 1 1 calc R
H50B H 0.5731 0.5927 0.5235 0.159 Uiso 1 1 calc R
H50C H 0.5725 0.5412 0.4690 0.159 Uiso 1 1 calc R
C51 C 0.3948(19) 0.3305(12) 0.3060(15) 0.156(12) Uani 1 1 d .
H51A H 0.3995 0.2844 0.2909 0.234 Uiso 1 1 calc R
H51B H 0.3311 0.3600 0.3052 0.234 Uiso 1 1 calc R
H51C H 0.4099 0.3231 0.3528 0.234 Uiso 1 1 calc R
C52 C 0.4645(17) 0.4342(11) 0.2704(13) 0.095(6) Uani 1 1 d U
C53 C 0.4045(16) 0.4693(10) 0.3231(11) 0.095(6) Uani 1 1 d U
H53 H 0.3592 0.4481 0.3522 0.114 Uiso 1 1 calc R
C54 C 0.4132(14) 0.5391(10) 0.3323(9) 0.087(5) Uani 1 1 d U
H54 H 0.3702 0.5662 0.3651 0.104 Uiso 1 1 calc R
C55 C 0.4847(14) 0.5653(8) 0.2925(10) 0.066(4) Uani 1 1 d U
C56 C 0.5468(12) 0.5274(10) 0.2392(9) 0.079(5) Uani 1 1 d U
H56 H 0.5942 0.5470 0.2109 0.094 Uiso 1 1 calc R
C57 C 0.5357(14) 0.4609(10) 0.2298(12) 0.088(5) Uani 1 1 d U
H57 H 0.5768 0.4343 0.1958 0.105 Uiso 1 1 calc R
C58 C 0.4971(13) 0.6327(10) 0.3077(9) 0.068(5) Uani 1 1 d U
H58 H 0.4540 0.6567 0.3426 0.081 Uiso 1 1 calc R
C59 C 0.6465(15) 0.7526(9) 0.2600(11) 0.062(5) Uani 1 1 d .
C60 C 0.7904(14) 0.7592(10) 0.1761(10) 0.102(7) Uani 1 1 d .
H60A H 0.8114 0.7443 0.1300 0.153 Uiso 1 1 calc R
H60B H 0.8429 0.7450 0.2023 0.153 Uiso 1 1 calc R
H60C H 0.7666 0.8110 0.1725 0.153 Uiso 1 1 calc R
C61 C 0.7768(15) 0.9494(10) 0.2812(10) 0.102(7) Uani 1 1 d U
H61A H 0.8261 0.9262 0.2469 0.154 Uiso 1 1 calc R
H61B H 0.7853 0.9964 0.2847 0.154 Uiso 1 1 calc R
H61C H 0.7158 0.9547 0.2674 0.154 Uiso 1 1 calc R
C62 C 0.7818(12) 0.9036(9) 0.3518(11) 0.070(5) Uani 1 1 d U
C63 C 0.8597(13) 0.8413(11) 0.3623(10) 0.078(5) Uani 1 1 d U
H63 H 0.9099 0.8315 0.3258 0.094 Uiso 1 1 calc R
C64 C 0.8629(14) 0.7952(11) 0.4247(10) 0.083(5) Uani 1 1 d U
H64 H 0.9151 0.7556 0.4279 0.100 Uiso 1 1 calc R
C65 C 0.7898(14) 0.8055(11) 0.4847(11) 0.084(5) Uani 1 1 d U
C66 C 0.7154(16) 0.8684(13) 0.4761(9) 0.098(6) Uani 1 1 d U
H66 H 0.6679 0.8797 0.5140 0.117 Uiso 1 1 calc R
C67 C 0.7098(13) 0.9153(10) 0.4118(10) 0.076(5) Uani 1 1 d U
H67 H 0.6576 0.9549 0.4088 0.092 Uiso 1 1 calc R
C68 C 0.7911(19) 0.7562(18) 0.5548(12) 0.152(8) Uani 1 1 d U
H68 H 0.7247 0.7583 0.5756 0.183 Uiso 1 1 calc R
C69 C 0.838(3) 0.6810(17) 0.5495(17) 0.257(17) Uani 1 1 d U
H69A H 0.7923 0.6522 0.5617 0.385 Uiso 1 1 calc R
H69B H 0.8848 0.6652 0.5810 0.385 Uiso 1 1 calc R
H69C H 0.8694 0.6755 0.5023 0.385 Uiso 1 1 calc R
C70 C 0.833(2) 0.787(2) 0.6010(14) 0.239(15) Uani 1 1 d U
H70A H 0.9006 0.7695 0.5930 0.359 Uiso 1 1 calc R
H70B H 0.8089 0.7724 0.6489 0.359 Uiso 1 1 calc R
H70C H 0.8156 0.8388 0.5917 0.359 Uiso 1 1 calc R
C71 C 0.3603(14) 0.8012(12) 0.5227(11) 0.127(8) Uani 1 1 d U
H71A H 0.3853 0.7495 0.5285 0.191 Uiso 1 1 calc R
H71B H 0.2950 0.8129 0.5444 0.191 Uiso 1 1 calc R
H71C H 0.3968 0.8239 0.5442 0.191 Uiso 1 1 calc R
C72 C 0.3663(12) 0.8286(11) 0.4450(10) 0.075(5) Uani 1 1 d U
C73 C 0.3446(12) 0.7912(9) 0.3979(10) 0.069(5) Uani 1 1 d U
H73 H 0.3228 0.7495 0.4138 0.083 Uiso 1 1 calc R
C74 C 0.3552(12) 0.8154(10) 0.3279(11) 0.081(5) Uani 1 1 d U
H74 H 0.3398 0.7875 0.2991 0.097 Uiso 1 1 calc R
C75 C 0.3854(15) 0.8752(12) 0.2944(12) 0.092(5) Uani 1 1 d U
C76 C 0.4061(13) 0.9137(10) 0.3420(12) 0.089(6) Uani 1 1 d U
H76 H 0.4270 0.9555 0.3240 0.107 Uiso 1 1 calc R
C77 C 0.3978(12) 0.8939(10) 0.4164(14) 0.095(6) Uani 1 1 d U
H77 H 0.4122 0.9221 0.4455 0.114 Uiso 1 1 calc R
C78 C 0.404(2) 0.9004(16) 0.2151(14) 0.147(8) Uani 1 1 d U
H78 H 0.4678 0.9094 0.2055 0.177 Uiso 1 1 calc R
C79 C 0.4049(18) 0.8473(15) 0.1714(12) 0.158(11) Uani 1 1 d U
H79A H 0.4574 0.8061 0.1784 0.237 Uiso 1 1 calc R
H79B H 0.4117 0.8679 0.1231 0.237 Uiso 1 1 calc R
H79C H 0.3463 0.8322 0.1833 0.237 Uiso 1 1 calc R
C80 C 0.3323(19) 0.9754(13) 0.2007(13) 0.178(11) Uani 1 1 d U
H80A H 0.2696 0.9683 0.2031 0.266 Uiso 1 1 calc R
H80B H 0.3517 0.9982 0.1549 0.266 Uiso 1 1 calc R
H80C H 0.3316 1.0059 0.2354 0.266 Uiso 1 1 calc R

loop_
_atom_site_aniso_label
_atom_site_aniso_U_11
_atom_site_aniso_U_22
_atom_site_aniso_U_33
_atom_site_aniso_U_23
_atom_site_aniso_U_13
_atom_site_aniso_U_12
Ru1 0.0578(10) 0.0457(9) 0.0554(10) -0.0096(7) -0.0041(8) -0.0119(7)
Ru2 0.0654(11) 0.0488(10) 0.0545(10) -0.0067(7) -0.0084(8) -0.0116(8)
Ru3 0.0584(11) 0.0590(10) 0.0623(11) -0.0160(8) 0.0010(8) -0.0143(8)
Ru4 0.0598(10) 0.0396(9) 0.0564(10) -0.0099(7) 0.0012(8) -0.0139(7)
S1 0.067(3) 0.056(3) 0.056(3) -0.014(3) -0.003(3) -0.006(2)
S2 0.061(3) 0.054(3) 0.063(3) -0.016(2) -0.004(3) -0.011(2)
S3 0.067(3) 0.062(3) 0.061(3) -0.007(3) 0.003(3) -0.017(3)
S4 0.073(3) 0.044(3) 0.059(3) -0.007(2) 0.006(3) -0.023(2)
P1 0.133(8) 0.053(4) 0.115(6) -0.020(4) 0.038(5) -0.028(4)
P2 0.218(11) 0.083(6) 0.134(8) -0.030(7) 0.083(7) -0.048(6)
P3 0.091(5) 0.077(4) 0.067(4) -0.021(3) 0.005(4) -0.026(4)
P4 0.131(7) 0.079(5) 0.113(7) -0.027(4) 0.042(5) -0.030(6)
F1 0.113(12) 0.190(16) 0.28(2) -0.114(15) 0.007(13) -0.029(11)
F2 0.165(12) 0.078(8) 0.204(14) -0.075(9) 0.066(11) -0.046(8)
F3 0.28(2) 0.108(11) 0.133(13) 0.009(10) 0.029(13) -0.004(12)
F4 0.136(14) 0.135(13) 0.35(3) -0.120(16) 0.047(15) -0.052(11)
F5 0.208(14) 0.064(8) 0.140(11) -0.042(8) 0.017(10) -0.005(8)
F6 0.30(2) 0.097(11) 0.125(12) 0.001(9) 0.040(13) -0.037(12)
F7 0.241(18) 0.123(12) 0.212(17) -0.084(12) 0.030(14) -0.062(12)
F8 0.41(4) 0.162(17) 0.166(17) 0.059(14) -0.033(18) -0.09(2)
F9 0.41(3) 0.219(19) 0.196(18) -0.122(17) 0.117(19) -0.20(2)
F10 0.54(4) 0.072(11) 0.176(18) 0.004(12) 0.06(2) -0.005(16)
F11 0.25(2) 0.24(2) 0.24(2) -0.096(18) 0.10(2) -0.069(19)
F12 0.169(17) 0.30(3) 0.32(3) -0.08(2) 0.071(19) -0.093(18)
F13 0.176(13) 0.152(12) 0.105(10) -0.031(8) -0.057(9) -0.046(10)
F14 0.077(8) 0.100(8) 0.165(11) -0.074(8) 0.030(8) -0.014(7)
F15 0.149(11) 0.103(9) 0.133(11) -0.034(8) 0.039(9) -0.075(8)
F16 0.071(8) 0.107(9) 0.196(13) -0.081(9) 0.026(8) -0.010(7)
F17 0.096(8) 0.074(8) 0.117(9) -0.009(7) -0.002(7) -0.027(6)
F18 0.193(14) 0.101(9) 0.088(9) -0.005(7) -0.028(9) -0.043(9)
F19 0.29(2) 0.133(13) 0.133(14) -0.011(10) 0.032(14) -0.051(13)
F20 0.208(15) 0.071(9) 0.207(16) -0.027(9) 0.035(12) -0.055(10)
F21 0.179(18) 0.204(19) 0.28(2) -0.052(17) -0.029(16) 0.015(16)
F22 0.41(3) 0.24(2) 0.131(15) -0.065(14) 0.025(18) -0.18(2)
F23 0.195(16) 0.200(17) 0.231(18) -0.047(14) 0.051(13) -0.132(14)
F24 0.164(15) 0.078(11) 0.40(3) 0.025(14) 0.051(17) -0.016(11)
O1 0.123(13) 0.189(17) 0.060(11) 0.029(12) -0.011(11) -0.047(11)
O2 0.29(3) 0.119(15) 0.144(17) -0.026(13) 0.022(16) -0.116(16)
O3 0.102(11) 0.058(9) 0.151(15) -0.023(9) -0.027(11) 0.029(9)
O4 0.141(15) 0.051(10) 0.215(19) -0.036(11) -0.083(13) -0.006(9)
N1 0.075(11) 0.077(13) 0.053(12) -0.022(11) 0.000(9) -0.008(9)
N2 0.069(10) 0.045(9) 0.063(12) 0.043(10) -0.022(9) -0.018(8)
N3 0.128(15) 0.038(10) 0.101(15) -0.023(10) -0.037(11) -0.003(10)
N4 0.084(12) 0.048(10) 0.079(12) -0.007(9) 0.002(9) -0.029(9)
N5 0.079(11) 0.060(11) 0.038(10) -0.011(8) 0.008(8) -0.020(8)
N6 0.095(12) 0.055(10) 0.060(12) -0.016(9) 0.008(10) -0.007(9)
N7 0.064(11) 0.045(10) 0.077(11) -0.022(9) 0.002(9) 0.013(10)
N8 0.061(11) 0.065(12) 0.080(12) -0.005(9) 0.000(9) -0.029(11)
N9 0.089(14) 0.068(13) 0.084(13) 0.009(10) 0.016(10) -0.013(10)
N10 0.111(14) 0.038(10) 0.043(10) -0.024(8) 0.000(9) 0.002(9)
N11 0.073(11) 0.032(9) 0.068(11) -0.017(8) -0.007(9) 0.001(8)
N12 0.088(12) 0.070(11) 0.062(11) -0.040(9) 0.022(10) -0.011(10)
C1 0.16(3) 0.25(4) 0.11(3) 0.04(3) 0.03(2) 0.01(2)
C2 0.080(11) 0.109(13) 0.058(12) 0.023(12) -0.028(10) -0.019(11)
C3 0.103(12) 0.062(12) 0.099(13) -0.013(11) -0.014(11) 0.010(11)
C4 0.108(12) 0.041(10) 0.081(12) 0.008(9) 0.003(11) -0.024(9)
C5 0.045(9) 0.059(10) 0.095(11) -0.033(9) -0.022(9) 0.001(8)
C6 0.133(13) 0.092(12) 0.063(11) 0.000(11) -0.014(11) -0.049(11)
C7 0.164(14) 0.105(13) 0.094(13) 0.009(11) -0.038(13) -0.084(11)
C8 0.053(11) 0.058(12) 0.067(13) 0.042(11) -0.011(11) -0.006(9)
C9 0.094(16) 0.086(18) 0.030(13) -0.012(12) -0.007(11) 0.014(12)
C10 0.19(2) 0.059(14) 0.097(17) -0.057(13) -0.041(16) 0.035(14)
C11 0.36(5) 0.14(3) 0.14(3) -0.02(2) -0.01(3) -0.15(3)
C12 0.192(16) 0.058(12) 0.112(15) -0.001(11) -0.003(14) -0.071(12)
C13 0.156(15) 0.089(13) 0.068(12) -0.007(12) -0.014(11) -0.037(12)
C14 0.163(14) 0.114(13) 0.054(11) -0.044(11) 0.010(11) -0.059(12)
C15 0.081(11) 0.088(12) 0.068(11) 0.029(10) -0.007(10) -0.039(9)
C16 0.207(16) 0.067(12) 0.124(14) -0.042(12) -0.018(13) -0.055(12)
C17 0.210(16) 0.111(14) 0.104(14) -0.035(13) 0.067(14) -0.065(13)
C18 0.072(12) 0.044(11) 0.072(12) -0.015(11) 0.003(10) -0.012(9)
C19 0.057(13) 0.062(13) 0.055(15) -0.012(12) 0.006(11) -0.007(10)
C20 0.094(16) 0.109(17) 0.062(14) -0.017(13) 0.007(12) -0.026(13)
C21 0.079(15) 0.19(2) 0.092(16) 0.015(15) -0.002(13) -0.056(15)
C22 0.090(12) 0.079(12) 0.063(11) 0.006(9) -0.010(10) -0.041(10)
C23 0.101(13) 0.022(9) 0.071(11) 0.007(8) -0.022(11) -0.013(9)
C24 0.080(12) 0.065(11) 0.100(12) -0.007(10) -0.008(11) 0.027(11)
C25 0.074(11) 0.071(12) 0.091(11) 0.001(10) -0.013(10) -0.017(10)
C26 0.153(15) 0.084(12) 0.068(11) 0.026(9) -0.051(12) -0.071(11)
C27 0.092(12) 0.044(10) 0.047(10) -0.002(8) -0.011(10) 0.002(10)
C28 0.076(14) 0.200(18) 0.167(17) 0.028(15) -0.057(13) -0.044(14)
C29 0.062(18) 0.52(4) 0.17(3) -0.04(3) 0.031(18) -0.09(2)
C30 0.15(2) 0.62(4) 0.20(3) 0.19(3) -0.12(2) -0.19(3)
C31 0.097(15) 0.049(11) 0.098(15) -0.029(11) -0.021(12) 0.012(11)
C32 0.080(11) 0.071(11) 0.066(11) -0.020(10) -0.003(10) -0.010(10)
C33 0.104(12) 0.049(10) 0.073(11) -0.005(9) -0.009(10) -0.035(9)
C34 0.081(11) 0.054(10) 0.055(10) 0.009(9) -0.006(9) -0.023(9)
C35 0.063(10) 0.071(10) 0.042(9) -0.007(8) 0.011(9) -0.015(9)
C36 0.085(12) 0.041(10) 0.096(12) -0.020(9) -0.013(10) -0.008(9)
C37 0.097(12) 0.059(11) 0.034(9) 0.004(8) -0.016(9) -0.038(9)
C38 0.087(13) 0.097(13) 0.108(13) 0.001(11) -0.020(11) -0.041(11)
C39 0.073(15) 0.15(2) 0.16(2) -0.028(17) 0.002(15) -0.045(14)
C40 0.069(14) 0.093(16) 0.17(2) -0.024(15) -0.012(14) -0.004(12)
C41 0.102(19) 0.14(2) 0.099(19) 0.003(16) 0.032(16) 0.019(16)
C42 0.093(13) 0.106(13) 0.056(11) -0.002(11) -0.006(10) -0.021(12)
C43 0.115(14) 0.044(11) 0.107(13) 0.000(10) -0.025(11) -0.008(10)
C44 0.087(12) 0.024(9) 0.150(13) -0.033(10) 0.014(11) -0.002(9)
C45 0.047(10) 0.061(10) 0.087(11) -0.036(9) -0.001(9) 0.030(9)
C46 0.080(12) 0.080(12) 0.107(13) 0.017(10) 0.018(11) -0.015(10)
C47 0.092(12) 0.030(10) 0.096(12) 0.013(10) 0.017(10) -0.003(10)
C48 0.088(14) 0.048(12) 0.080(13) -0.003(10) 0.007(12) -0.024(11)
C49 0.065(15) 0.042(13) 0.058(13) 0.006(10) -0.024(11) 0.003(11)
C50 0.096(17) 0.092(16) 0.124(19) 0.013(14) -0.011(15) -0.030(14)
C51 0.18(3) 0.064(17) 0.26(4) 0.019(19) -0.10(3) -0.065(18)
C52 0.098(15) 0.049(12) 0.144(16) -0.030(11) -0.059(12) 0.008(11)
C53 0.155(15) 0.049(11) 0.104(13) 0.025(10) -0.045(12) -0.066(11)
C54 0.113(13) 0.089(12) 0.074(12) -0.005(10) 0.008(10) -0.069(10)
C55 0.091(11) 0.023(9) 0.093(11) -0.009(8) -0.020(9) -0.022(9)
C56 0.070(11) 0.092(12) 0.080(12) -0.034(10) -0.008(9) -0.018(10)
C57 0.082(12) 0.047(11) 0.151(15) -0.044(11) -0.044(11) -0.008(10)
C58 0.075(12) 0.074(12) 0.053(11) 0.004(10) 0.023(10) -0.045(11)
C59 0.071(15) 0.059(13) 0.071(15) -0.010(12) -0.011(13) -0.038(12)
C60 0.101(16) 0.110(17) 0.094(17) -0.027(13) 0.051(14) -0.061(14)
C61 0.137(17) 0.102(16) 0.087(15) 0.006(13) 0.002(14) -0.082(14)
C62 0.054(10) 0.055(10) 0.102(12) -0.031(10) 0.007(10) -0.013(9)
C63 0.068(11) 0.107(13) 0.077(12) -0.023(11) 0.000(10) -0.051(10)
C64 0.081(11) 0.090(12) 0.084(12) -0.029(10) 0.001(11) -0.026(10)
C65 0.068(11) 0.098(12) 0.097(11) -0.031(10) -0.021(10) -0.023(10)
C66 0.131(13) 0.154(15) 0.032(10) -0.043(11) 0.014(11) -0.076(11)
C67 0.073(11) 0.080(11) 0.091(12) -0.050(10) -0.001(11) -0.029(10)
C68 0.142(16) 0.28(2) 0.052(12) 0.052(15) -0.053(12) -0.088(16)
C69 0.35(4) 0.17(3) 0.19(3) 0.12(2) -0.09(3) -0.02(3)
C70 0.18(3) 0.41(4) 0.11(2) 0.00(3) -0.07(2) -0.02(3)
C71 0.109(17) 0.15(2) 0.099(17) -0.028(15) 0.040(14) -0.030(15)
C72 0.059(10) 0.096(12) 0.048(11) -0.008(10) 0.012(9) 0.005(10)
C73 0.080(11) 0.057(11) 0.064(12) -0.010(10) 0.011(10) -0.017(9)
C74 0.075(11) 0.053(11) 0.107(13) -0.024(11) 0.007(11) -0.008(9)
C75 0.102(11) 0.079(12) 0.101(12) -0.012(10) -0.030(10) -0.022(10)
C76 0.084(10) 0.038(9) 0.126(13) 0.026(10) -0.017(11) -0.003(8)
C77 0.044(10) 0.058(11) 0.190(15) -0.066(12) -0.020(12) 0.010(9)
C78 0.128(15) 0.175(18) 0.109(16) 0.080(14) -0.037(14) -0.031(15)
C79 0.14(2) 0.22(3) 0.080(18) -0.015(18) -0.017(16) 0.01(2)
C80 0.21(3) 0.13(2) 0.15(2) 0.043(18) -0.06(2) 0.02(2)

loop_
_atom_type_symbol
_atom_type_description
_atom_type_scat_dispersion_real
_atom_type_scat_dispersion_imag
_atom_type_scat_source
C C 0.0033 0.0016 'International Tables Vol C Tables 4.2.6.8 and 6.1.1.4'
H H 0.0000 0.0000 'International Tables Vol C Tables 4.2.6.8 and 6.1.1.4'
F F 0.0171 0.0103 'International Tables Vol C Tables 4.2.6.8 and 6.1.1.4'
N N 0.0061 0.0033 'International Tables Vol C Tables 4.2.6.8 and 6.1.1.4'
O O 0.0106 0.0060 'International Tables Vol C Tables 4.2.6.8 and 6.1.1.4'
P P 0.1023 0.0942 'International Tables Vol C Tables 4.2.6.8 and 6.1.1.4'
Ru Ru -1.2594 0.8363 'International Tables Vol C Tables 4.2.6.8 and 6.1.1.4'
S S 0.1246 0.1234 'International Tables Vol C Tables 4.2.6.8 and 6.1.1.4'

loop_
_geom_angle_atom_site_label_1
_geom_angle_atom_site_label_2
_geom_angle_atom_site_label_3
_geom_angle
S2 Ru1 S1 82.06(15)
N5 Ru1 S1 89.3(4)
N5 Ru1 S2 66.8(4)
N5 Ru1 C22 168.6(7)
N5 Ru1 C23 151.8(7)
N5 Ru1 C24 116.7(7)
N5 Ru1 C25 98.3(6)
N5 Ru1 C26 104.2(7)
N5 Ru1 C27 132.0(7)
C22 Ru1 S1 90.1(5)
C22 Ru1 S2 124.3(5)
C23 Ru1 S1 113.2(5)
C23 Ru1 S2 98.4(5)
C23 Ru1 C22 36.4(6)
C23 Ru1 C25 66.6(7)
C23 Ru1 C26 78.6(7)
C23 Ru1 C27 66.1(6)
C24 Ru1 S1 150.8(7)
C24 Ru1 S2 95.6(5)
C24 Ru1 C22 67.1(7)
C24 Ru1 C23 38.0(6)
C24 Ru1 C25 36.2(7)
C24 Ru1 C26 66.2(8)
C24 Ru1 C27 79.0(7)
C25 Ru1 S1 159.6(6)
C25 Ru1 S2 118.4(6)
C25 Ru1 C22 78.7(7)
C26 Ru1 S1 122.7(7)
C26 Ru1 S2 154.5(7)
C26 Ru1 C22 66.8(7)
C26 Ru1 C25 37.1(7)
C27 Ru1 S1 93.7(5)
C27 Ru1 S2 160.9(5)
C27 Ru1 C22 36.8(6)
C27 Ru1 C25 67.1(7)
C27 Ru1 C26 37.5(6)
S1 Ru2 S2 82.11(15)
N2 Ru2 S1 65.4(5)
N2 Ru2 S2 89.2(4)
N2 Ru2 C32 142.7(7)
N2 Ru2 C33 175.0(6)
N2 Ru2 C34 138.4(6)
N2 Ru2 C35 107.7(6)
N2 Ru2 C36 96.7(6)
N2 Ru2 C37 112.0(6)
C32 Ru2 S1 150.8(5)
C32 Ru2 S2 89.6(5)
C33 Ru2 S1 115.5(5)
C33 Ru2 S2 95.8(5)
C33 Ru2 C32 37.4(6)
C34 Ru2 S1 94.5(5)
C34 Ru2 S2 125.5(5)
C34 Ru2 C32 67.8(6)
C34 Ru2 C33 37.5(6)
C34 Ru2 C37 79.4(6)
C35 Ru2 S1 100.3(4)
C35 Ru2 S2 162.4(5)
C35 Ru2 C32 79.9(6)
C35 Ru2 C33 67.3(7)
C35 Ru2 C34 37.3(6)
C35 Ru2 C37 68.0(6)
C36 Ru2 S1 128.4(5)
C36 Ru2 S2 148.5(5)
C36 Ru2 C32 67.3(6)
C36 Ru2 C33 78.9(7)
C36 Ru2 C34 66.6(7)
C36 Ru2 C35 36.7(6)
C36 Ru2 C37 38.7(6)
C37 Ru2 S1 167.1(5)
C37 Ru2 S2 110.7(5)
C37 Ru2 C32 35.8(6)
C37 Ru2 C33 66.0(6)
S4 Ru3 S3 81.58(15)
N8 Ru3 S3 67.3(5)
N8 Ru3 S4 91.0(4)
N8 Ru3 C62 142.7(6)
N8 Ru3 C63 110.8(7)
N8 Ru3 C64 95.1(7)
N8 Ru3 C65 104.2(7)
N8 Ru3 C66 136.7(7)
N8 Ru3 C67 173.7(6)
C62 Ru3 S3 148.4(5)
C62 Ru3 S4 87.0(5)
C63 Ru3 S3 168.7(5)
C63 Ru3 S4 109.7(5)
C63 Ru3 C62 37.3(6)
C64 Ru3 S3 132.0(6)
C64 Ru3 S4 145.3(6)
C64 Ru3 C62 67.8(7)
C64 Ru3 C63 36.8(6)
C64 Ru3 C65 38.7(6)
C64 Ru3 C67 79.3(7)
C65 Ru3 S3 100.4(6)
C65 Ru3 S4 164.4(6)
C65 Ru3 C62 83.4(7)
C65 Ru3 C63 68.9(7)
C65 Ru3 C67 69.6(7)
C66 Ru3 S3 94.9(5)
C66 Ru3 S4 126.6(7)
C66 Ru3 C62 68.8(7)
C66 Ru3 C63 79.0(7)
C66 Ru3 C64 67.2(8)
C66 Ru3 C65 38.0(7)
C66 Ru3 C67 38.3(7)
C67 Ru3 S3 114.4(5)
C67 Ru3 S4 95.3(5)
C67 Ru3 C62 37.4(6)
C67 Ru3 C63 66.2(7)
S3 Ru4 S4 81.43(15)
N11 Ru4 S3 89.8(4)
N11 Ru4 S4 65.6(5)
N11 Ru4 C72 145.6(8)
N11 Ru4 C73 113.6(7)
N11 Ru4 C74 97.7(6)
N11 Ru4 C75 102.9(7)
N11 Ru4 C76 133.3(7)
N11 Ru4 C77 171.8(8)
C72 Ru4 S3 89.9(5)
C72 Ru4 S4 148.0(6)
C73 Ru4 S3 111.2(5)
C73 Ru4 S4 167.4(5)
C73 Ru4 C72 36.4(6)
C73 Ru4 C75 67.8(7)
C74 Ru4 S3 146.7(6)
C74 Ru4 S4 131.1(6)
C74 Ru4 C72 66.0(7)
C74 Ru4 C73 36.6(6)
C74 Ru4 C75 36.5(6)
C74 Ru4 C76 64.4(7)
C74 Ru4 C77 77.7(7)
C75 Ru4 S3 166.6(6)
C75 Ru4 S4 99.8(6)
C75 Ru4 C72 82.1(7)
C76 Ru4 S3 129.6(7)
C76 Ru4 S4 93.3(5)
C76 Ru4 C72 68.8(7)
C76 Ru4 C73 78.3(7)
C76 Ru4 C75 37.3(7)
C76 Ru4 C77 38.6(7)
C77 Ru4 S3 97.7(6)
C77 Ru4 S4 112.2(6)
C77 Ru4 C72 38.3(7)
C77 Ru4 C73 66.6(7)
C77 Ru4 C75 69.4(8)
Ru2 S1 Ru1 96.10(15)
C9 S1 Ru1 108.3(6)
C9 S1 Ru2 82.8(8)
Ru1 S2 Ru2 96.52(16)
C19 S2 Ru1 79.8(7)
C19 S2 Ru2 107.7(6)
Ru4 S3 Ru3 97.33(16)
C49 S3 Ru3 80.0(8)
C49 S3 Ru4 108.2(5)
Ru3 S4 Ru4 97.64(16)
C59 S4 Ru3 107.6(6)
C59 S4 Ru4 82.2(7)
F1 P1 F2 91.4(8)
F1 P1 F3 91.5(10)
F1 P1 F4 178.5(11)
F1 P1 F5 88.7(8)
F1 P1 F6 91.4(12)
F2 P1 F5 177.9(9)
F3 P1 F2 88.6(8)
F3 P1 F4 89.7(12)
F3 P1 F5 89.3(8)
F4 P1 F2 89.5(8)
F4 P1 F5 90.4(9)
F6 P1 F2 90.7(8)
F6 P1 F3 177.1(12)
F6 P1 F4 87.4(10)
F6 P1 F5 91.4(8)
F8 P2 F7 93.6(10)
F8 P2 F10 177.6(12)
F8 P2 F11 86.0(12)
F8 P2 F12 93.7(16)
F9 P2 F7 175.4(15)
F9 P2 F8 89.3(13)
F9 P2 F10 88.4(12)
F9 P2 F11 88.4(11)
F9 P2 F12 91.9(13)
F10 P2 F7 88.6(12)
F10 P2 F11 93.4(16)
F10 P2 F12 86.9(13)
F11 P2 F7 88.3(11)
F12 P2 F7 91.5(11)
F12 P2 F11 179.6(13)
F13 P3 F14 87.8(7)
F13 P3 F15 88.6(7)
F13 P3 F16 93.0(8)
F13 P3 F17 92.4(7)
F13 P3 F18 178.1(8)
F14 P3 F15 89.1(6)
F14 P3 F16 179.1(8)
F14 P3 F17 90.2(6)
F15 P3 F17 178.7(8)
F16 P3 F15 91.4(7)
F16 P3 F17 89.4(6)
F18 P3 F14 90.6(7)
F18 P3 F15 90.3(7)
F18 P3 F16 88.6(7)
F18 P3 F17 88.7(6)
F20 P4 F19 90.0(9)
F20 P4 F24 90.4(9)
F21 P4 F19 85.7(10)
F21 P4 F20 88.1(10)
F21 P4 F23 94.6(11)
F21 P4 F24 174.9(14)
F22 P4 F19 177.9(13)
F22 P4 F20 88.4(9)
F22 P4 F21 95.6(14)
F22 P4 F23 95.9(10)
F22 P4 F24 89.3(12)
F23 P4 F19 85.6(9)
F23 P4 F20 174.6(12)
F23 P4 F24 86.5(10)
F24 P4 F19 89.4(12)
C1 O1 C2 122(2)
C11 O2 C12 121(2)
C42 O3 C41 114.6(16)
C52 O4 C51 120(2)
C8 N1 N2 117.1(16)
N1 N2 Ru2 137.9(13)
C9 N2 Ru2 106.3(13)
C9 N2 N1 115.4(15)
C9 N3 H3 119.6
C9 N3 C10 120.8(16)
C10 N3 H3 119.6
C18 N4 N5 115.4(15)
N4 N5 Ru1 140.0(11)
C19 N5 Ru1 104.4(13)
C19 N5 N4 115.4(14)
C19 N6 H6 118.2
C19 N6 C20 123.6(16)
C20 N6 H6 118.2
C48 N7 N8 116.7(15)
N7 N8 Ru3 138.9(12)
C49 N8 Ru3 103.5(13)
C49 N8 N7 116.9(15)
C49 N9 H9 118.0
C49 N9 C50 123.9(17)
C50 N9 H9 118.0
N11 N10 H10 120.6
C58 N10 H10 120.6
C58 N10 N11 118.8(14)
N10 N11 Ru4 136.4(12)
C59 N11 Ru4 108.1(12)
C59 N11 N10 115.5(14)
C59 N12 H12 117.8
C59 N12 C60 124.4(15)
C60 N12 H12 117.8
O1 C1 H1A 109.5
O1 C1 H1B 109.5
O1 C1 H1C 109.5
H1A C1 H1B 109.5
H1A C1 H1C 109.5
H1B C1 H1C 109.5
O1 C2 C3 129(2)
O1 C2 C7 113(2)
C3 C2 C7 118.6(19)
C2 C3 H3A 120.8
C2 C3 C4 118(2)
C4 C3 H3A 120.8
C3 C4 H4 118.3
C5 C4 C3 123.4(18)
C5 C4 H4 118.3
C4 C5 C6 118.4(19)
C4 C5 C8 123.1(18)
C6 C5 C8 118.5(18)
C5 C6 H6A 120.0
C7 C6 C5 119.9(19)
C7 C6 H6A 120.0
C2 C7 H7 119.5
C6 C7 C2 121(2)
C6 C7 H7 119.5
N1 C8 C5 129.0(19)
N1 C8 H8 115.5
C5 C8 H8 115.5
N2 C9 S1 105.4(16)
N3 C9 S1 128.6(15)
N3 C9 N2 125.9(17)
N3 C10 H10A 109.5
N3 C10 H10B 109.5
N3 C10 H10C 109.5
H10A C10 H10B 109.5
H10A C10 H10C 109.5
H10B C10 H10C 109.5
O2 C11 H11A 109.5
O2 C11 H11B 109.5
O2 C11 H11C 109.5
H11A C11 H11B 109.5
H11A C11 H11C 109.5
H11B C11 H11C 109.5
C13 C12 O2 121(2)
C13 C12 C17 123(2)
C17 C12 O2 116(2)
C12 C13 H13 122.3
C12 C13 C14 115(2)
C14 C13 H13 122.3
C13 C14 H14 118.1
C13 C14 C15 124(2)
C15 C14 H14 118.1
C14 C15 C18 124.2(19)
C16 C15 C14 119(2)
C16 C15 C18 117(2)
C15 C16 H16 120.4
C15 C16 C17 119(2)
C17 C16 H16 120.4
C12 C17 C16 119(2)
C12 C17 H17 120.4
C16 C17 H17 120.4
N4 C18 C15 122.1(18)
N4 C18 H18 119.0
C15 C18 H18 119.0
N5 C19 S2 108.9(15)
N5 C19 N6 126.3(16)
N6 C19 S2 124.7(15)
N6 C20 H20A 109.5
N6 C20 H20B 109.5
N6 C20 H20C 109.5
H20A C20 H20B 109.5
H20A C20 H20C 109.5
H20B C20 H20C 109.5
H21A C21 H21B 109.5
H21A C21 H21C 109.5
H21B C21 H21C 109.5
C22 C21 H21A 109.5
C22 C21 H21B 109.5
C22 C21 H21C 109.5
C21 C22 Ru1 127.2(13)
C23 C22 Ru1 70.5(10)
C23 C22 C21 123.0(19)
C23 C22 C27 119.3(18)
C27 C22 Ru1 70.7(10)
C27 C22 C21 118(2)
Ru1 C23 H23 128.6
C22 C23 Ru1 73.1(10)
C22 C23 H23 119.6
C22 C23 C24 120.8(17)
C24 C23 Ru1 71.0(10)
C24 C23 H23 119.6
Ru1 C24 H24 128.2
C23 C24 Ru1 71.0(10)
C23 C24 H24 120.0
C25 C24 Ru1 73.0(11)
C25 C24 C23 120.0(18)
C25 C24 H24 120.0
C24 C25 Ru1 70.9(12)
C24 C25 C26 120(2)
C24 C25 C28 124(2)
C26 C25 Ru1 71.1(11)
C26 C25 C28 116(2)
C28 C25 Ru1 131.9(14)
Ru1 C26 H26 129.4
C25 C26 Ru1 71.8(12)
C25 C26 H26 120.2
C25 C26 C27 119.6(19)
C27 C26 Ru1 71.0(10)
C27 C26 H26 120.2
Ru1 C27 H27 128.3
C22 C27 Ru1 72.5(10)
C22 C27 C26 120.2(18)
C22 C27 H27 119.9
C26 C27 Ru1 71.5(11)
C26 C27 H27 119.9
C25 C28 H28 110.6
C25 C28 C30 104(2)
C29 C28 C25 112(2)
C29 C28 H28 110.6
C29 C28 C30 109(3)
C30 C28 H28 110.6
C28 C29 H29A 109.5
C28 C29 H29B 109.5
C28 C29 H29C 109.5
H29A C29 H29B 109.5
H29A C29 H29C 109.5
H29B C29 H29C 109.5
C28 C30 H30A 109.5
C28 C30 H30B 109.5
C28 C30 H30C 109.5
H30A C30 H30B 109.5
H30A C30 H30C 109.5
H30B C30 H30C 109.5
H31A C31 H31B 109.5
H31A C31 H31C 109.5
H31B C31 H31C 109.5
C32 C31 H31A 109.5
C32 C31 H31B 109.5
C32 C31 H31C 109.5
C31 C32 Ru2 128.8(12)
C33 C32 Ru2 70.3(9)
C33 C32 C31 116.8(17)
C37 C32 Ru2 70.9(10)
C37 C32 C31 124.2(17)
C37 C32 C33 118.9(17)
Ru2 C33 H33 130.4
C32 C33 Ru2 72.3(10)
C32 C33 H33 119.8
C34 C33 Ru2 70.1(9)
C34 C33 C32 120.3(17)
C34 C33 H33 119.8
Ru2 C34 H34 128.8
C33 C34 Ru2 72.4(10)
C33 C34 H34 120.0
C35 C34 Ru2 71.1(10)
C35 C34 C33 120.1(17)
C35 C34 H34 120.0
C34 C35 Ru2 71.6(10)
C34 C35 C38 119.6(16)
C36 C35 Ru2 70.7(10)
C36 C35 C34 119.6(17)
C36 C35 C38 120.8(17)
C38 C35 Ru2 128.8(13)
Ru2 C36 H36 127.4
C35 C36 Ru2 72.6(11)
C35 C36 H36 119.3
C35 C36 C37 121.4(17)
C37 C36 Ru2 72.8(10)
C37 C36 H36 119.3
Ru2 C37 H37 130.7
C32 C37 Ru2 73.3(10)
C32 C37 C36 119.6(16)
C32 C37 H37 120.2
C36 C37 Ru2 68.4(9)
C36 C37 H37 120.2
C35 C38 H38 106.8
C35 C38 C39 109.5(17)
C39 C38 H38 106.8
C40 C38 C35 116.7(17)
C40 C38 H38 106.8
C40 C38 C39 109.8(18)
C38 C39 H39A 109.5
C38 C39 H39B 109.5
C38 C39 H39C 109.5
H39A C39 H39B 109.5
H39A C39 H39C 109.5
H39B C39 H39C 109.5
C38 C40 H40A 109.5
C38 C40 H40B 109.5
C38 C40 H40C 109.5
H40A C40 H40B 109.5
H40A C40 H40C 109.5
H40B C40 H40C 109.5
O3 C41 H41A 109.5
O3 C41 H41B 109.5
O3 C41 H41C 109.5
H41A C41 H41B 109.5
H41A C41 H41C 109.5
H41B C41 H41C 109.5
C43 C42 O3 112(2)
C47 C42 O3 125.4(19)
C47 C42 C43 123(2)
C42 C43 H43 119.9
C42 C43 C44 120.2(19)
C44 C43 H43 119.9
C43 C44 H44 121.4
C43 C44 C45 117.2(18)
C45 C44 H44 121.4
C44 C45 C48 118.9(18)
C46 C45 C44 120.6(16)
C46 C45 C48 120.4(18)
C45 C46 H46 119.9
C45 C46 C47 120.2(18)
C47 C46 H46 119.9
C42 C47 C46 118.7(19)
C42 C47 H47 120.7
C46 C47 H47 120.7
N7 C48 C45 125.2(17)
N7 C48 H48 117.4
C45 C48 H48 117.4
N8 C49 S3 109.1(15)
N9 C49 S3 124.5(16)
N9 C49 N8 126.2(16)
N9 C50 H50A 109.5
N9 C50 H50B 109.5
N9 C50 H50C 109.5
H50A C50 H50B 109.5
H50A C50 H50C 109.5
H50B C50 H50C 109.5
O4 C51 H51A 109.5
O4 C51 H51B 109.5
O4 C51 H51C 109.5
H51A C51 H51B 109.5
H51A C51 H51C 109.5
H51B C51 H51C 109.5
C53 C52 O4 121(2)
C57 C52 O4 117(2)
C57 C52 C53 123(2)
C52 C53 H53 120.9
C52 C53 C54 118(2)
C54 C53 H53 120.9
C53 C54 H54 120.5
C55 C54 C53 118.9(19)
C55 C54 H54 120.5
C54 C55 C56 121.5(17)
C54 C55 C58 117.6(18)
C56 C55 C58 120.9(18)
C55 C56 H56 120.7
C57 C56 C55 118.6(18)
C57 C56 H56 120.7
C52 C57 C56 120(2)
C52 C57 H57 120.1
C56 C57 H57 120.1
N10 C58 C55 122.8(17)
N10 C58 H58 118.6
C55 C58 H58 118.6
N11 C59 S4 103.9(15)
N12 C59 S4 126.1(14)
N12 C59 N11 129.9(16)
N12 C60 H60A 109.5
N12 C60 H60B 109.5
N12 C60 H60C 109.5
H60A C60 H60B 109.5
H60A C60 H60C 109.5
H60B C60 H60C 109.5
H61A C61 H61B 109.5
H61A C61 H61C 109.5
H61B C61 H61C 109.5
C62 C61 H61A 109.5
C62 C61 H61B 109.5
C62 C61 H61C 109.5
C61 C62 Ru3 129.3(12)
C63 C62 Ru3 69.6(10)
C63 C62 C61 121.3(17)
C67 C62 Ru3 68.1(10)
C67 C62 C61 124.4(17)
C67 C62 C63 114.3(18)
Ru3 C63 H63 132.1
C62 C63 Ru3 73.1(10)
C62 C63 H63 118.7
C64 C63 Ru3 69.3(11)
C64 C63 C62 122.6(19)
C64 C63 H63 118.7
Ru3 C64 H64 129.8
C63 C64 Ru3 73.9(11)
C63 C64 H64 118.3
C63 C64 C65 123(2)
C65 C64 Ru3 70.8(11)
C65 C64 H64 118.3
C64 C65 Ru3 70.5(11)
C64 C65 C68 125(2)
C66 C65 Ru3 70.5(11)
C66 C65 C64 114(2)
C66 C65 C68 121(2)
C68 C65 Ru3 130.4(16)
Ru3 C66 H66 131.0
C65 C66 Ru3 71.5(12)
C65 C66 H66 118.6
C65 C66 C67 123(2)
C67 C66 Ru3 72.0(9)
C67 C66 H66 118.6
Ru3 C67 H67 129.5
C62 C67 Ru3 74.5(10)
C62 C67 H67 118.8
C66 C67 Ru3 69.8(11)
C66 C67 C62 122.3(19)
C66 C67 H67 118.8
C65 C68 H68 107.4
C69 C68 C65 115(3)
C69 C68 H68 107.4
C69 C68 C70 111(3)
C70 C68 C65 108(3)
C70 C68 H68 107.4
C68 C69 H69A 109.5
C68 C69 H69B 109.5
C68 C69 H69C 109.5
H69A C69 H69B 109.5
H69A C69 H69C 109.5
H69B C69 H69C 109.5
C68 C70 H70A 109.5
C68 C70 H70B 109.5
C68 C70 H70C 109.5
H70A C70 H70B 109.5
H70A C70 H70C 109.5
H70B C70 H70C 109.5
H71A C71 H71B 109.5
H71A C71 H71C 109.5
H71B C71 H71C 109.5
C72 C71 H71A 109.5
C72 C71 H71B 109.5
C72 C71 H71C 109.5
C71 C72 Ru4 128.5(13)
C73 C72 Ru4 71.0(10)
C73 C72 C71 121(2)
C73 C72 C77 116.8(18)
C77 C72 Ru4 69.6(10)
C77 C72 C71 122(2)
Ru4 C73 H73 130.6
C72 C73 Ru4 72.6(11)
C72 C73 H73 120.0
C74 C73 Ru4 69.3(11)
C74 C73 C72 120.0(18)
C74 C73 H73 120.0
Ru4 C74 H74 128.4
C73 C74 Ru4 74.1(12)
C73 C74 H74 115.5
C73 C74 C75 129(2)
C75 C74 Ru4 74.9(12)
C75 C74 H74 115.5
C74 C75 Ru4 68.6(12)
C74 C75 C76 111(2)
C74 C75 C78 129(2)
C76 C75 Ru4 68.4(11)
C76 C75 C78 119(2)
C78 C75 Ru4 127.2(16)
Ru4 C76 H76 128.3
C75 C76 Ru4 74.4(12)
C75 C76 H76 117.5
C75 C76 C77 125(2)
C77 C76 Ru4 72.4(10)
C77 C76 H76 117.5
Ru4 C77 H77 130.2
C72 C77 Ru4 72.1(10)
C72 C77 H77 121.0
C76 C77 Ru4 69.0(11)
C76 C77 C72 118.0(19)
C76 C77 H77 121.0
C75 C78 H78 106.6
C75 C78 C80 107(2)
C79 C78 C75 114(2)
C79 C78 H78 106.6
C79 C78 C80 115(2)
C80 C78 H78 106.6
C78 C79 H79A 109.5
C78 C79 H79B 109.5
C78 C79 H79C 109.5
H79A C79 H79B 109.5
H79A C79 H79C 109.5
H79B C79 H79C 109.5
C78 C80 H80A 109.5
C78 C80 H80B 109.5
C78 C80 H80C 109.5
H80A C80 H80B 109.5
H80A C80 H80C 109.5
H80B C80 H80C 109.5

loop_
_geom_bond_atom_site_label_1
_geom_bond_atom_site_label_2
_geom_bond_distance
Ru1 S1 2.432(5)
Ru1 S2 2.415(4)
Ru1 N5 2.091(13)
Ru1 C22 2.203(17)
Ru1 C23 2.170(15)
Ru1 C24 2.169(17)
Ru1 C25 2.196(19)
Ru1 C26 2.187(18)
Ru1 C27 2.180(16)
Ru2 S1 2.422(4)
Ru2 S2 2.423(5)
Ru2 N2 2.124(13)
Ru2 C32 2.244(17)
Ru2 C33 2.217(16)
Ru2 C34 2.187(16)
Ru2 C35 2.180(17)
Ru2 C36 2.155(18)
Ru2 C37 2.215(15)
Ru3 S3 2.428(5)
Ru3 S4 2.412(5)
Ru3 N8 2.128(14)
Ru3 C62 2.271(18)
Ru3 C63 2.225(17)
Ru3 C64 2.167(19)
Ru3 C65 2.171(19)
Ru3 C66 2.159(17)
Ru3 C67 2.188(16)
Ru4 S3 2.422(5)
Ru4 S4 2.426(4)
Ru4 N11 2.103(12)
Ru4 C72 2.223(17)
Ru4 C73 2.201(18)
Ru4 C74 2.142(19)
Ru4 C75 2.22(2)
Ru4 C76 2.144(17)
Ru4 C77 2.189(17)
S1 C9 1.76(2)
S2 C19 1.753(18)
S3 C49 1.778(17)
S4 C59 1.790(17)
P1 F1 1.528(16)
P1 F2 1.568(11)
P1 F3 1.547(15)
P1 F4 1.561(17)
P1 F5 1.577(12)
P1 F6 1.537(15)
P2 F7 1.593(16)
P2 F8 1.519(18)
P2 F9 1.516(17)
P2 F10 1.519(19)
P2 F11 1.55(2)
P2 F12 1.529(19)
P3 F13 1.527(12)
P3 F14 1.585(10)
P3 F15 1.589(11)
P3 F16 1.587(11)
P3 F17 1.596(11)
P3 F18 1.574(13)
P4 F19 1.570(17)
P4 F20 1.558(14)
P4 F21 1.506(19)
P4 F22 1.482(17)
P4 F23 1.554(15)
P4 F24 1.567(17)
O1 C1 1.34(3)
O1 C2 1.37(2)
O2 C11 1.39(3)
O2 C12 1.45(2)
O3 C41 1.45(2)
O3 C42 1.42(2)
O4 C51 1.43(3)
O4 C52 1.38(2)
N1 N2 1.350(18)
N1 C8 1.26(2)
N2 C9 1.33(2)
N3 H3 0.8600
N3 C9 1.31(2)
N3 C10 1.48(2)
N4 N5 1.432(17)
N4 C18 1.271(19)
N5 C19 1.299(19)
N6 H6 0.8600
N6 C19 1.35(2)
N6 C20 1.46(2)
N7 N8 1.398(17)
N7 C48 1.269(19)
N8 C49 1.32(2)
N9 H9 0.8600
N9 C49 1.31(2)
N9 C50 1.49(2)
N10 H10 0.8600
N10 N11 1.428(17)
N10 C58 1.295(18)
N11 C59 1.32(2)
N12 H12 0.8600
N12 C59 1.31(2)
N12 C60 1.456(19)
C1 H1A 0.9600
C1 H1B 0.9600
C1 H1C 0.9600
C2 C3 1.39(3)
C2 C7 1.42(3)
C3 H3A 0.9300
C3 C4 1.41(2)
C4 H4 0.9300
C4 C5 1.35(2)
C5 C6 1.41(2)
C5 C8 1.46(2)
C6 H6A 0.9300
C6 C7 1.38(2)
C7 H7 0.9300
C8 H8 0.9300
C10 H10A 0.9600
C10 H10B 0.9600
C10 H10C 0.9600
C11 H11A 0.9600
C11 H11B 0.9600
C11 H11C 0.9600
C12 C13 1.37(3)
C12 C17 1.37(3)
C13 H13 0.9300
C13 C14 1.37(2)
C14 H14 0.9300
C14 C15 1.37(2)
C15 C16 1.36(3)
C15 C18 1.41(2)
C16 H16 0.9300
C16 C17 1.39(3)
C17 H17 0.9300
C18 H18 0.9300
C20 H20A 0.9600
C20 H20B 0.9600
C20 H20C 0.9600
C21 H21A 0.9600
C21 H21B 0.9600
C21 H21C 0.9600
C21 C22 1.59(2)
C22 C23 1.37(2)
C22 C27 1.38(2)
C23 H23 0.9300
C23 C24 1.41(2)
C24 H24 0.9300
C24 C25 1.36(2)
C25 C26 1.39(3)
C25 C28 1.57(3)
C26 H26 0.9300
C26 C27 1.41(2)
C27 H27 0.9300
C28 H28 0.9800
C28 C29 1.46(3)
C28 C30 1.58(3)
C29 H29A 0.9600
C29 H29B 0.9600
C29 H29C 0.9600
C30 H30A 0.9600
C30 H30B 0.9600
C30 H30C 0.9600
C31 H31A 0.9600
C31 H31B 0.9600
C31 H31C 0.9600
C31 C32 1.55(2)
C32 C33 1.43(2)
C32 C37 1.37(2)
C33 H33 0.9300
C33 C34 1.42(2)
C34 H34 0.9300
C34 C35 1.39(2)
C35 C36 1.37(2)
C35 C38 1.52(2)
C36 H36 0.9300
C36 C37 1.45(2)
C37 H37 0.9300
C38 H38 0.9800
C38 C39 1.54(2)
C38 C40 1.50(2)
C39 H39A 0.9600
C39 H39B 0.9600
C39 H39C 0.9600
C40 H40A 0.9600
C40 H40B 0.9600
C40 H40C 0.9600
C41 H41A 0.9600
C41 H41B 0.9600
C41 H41C 0.9600
C42 C43 1.38(2)
C42 C47 1.32(2)
C43 H43 0.9300
C43 C44 1.38(2)
C44 H44 0.9300
C44 C45 1.41(2)
C45 C46 1.37(2)
C45 C48 1.44(2)
C46 H46 0.9300
C46 C47 1.40(2)
C47 H47 0.9300
C48 H48 0.9300
C50 H50A 0.9600
C50 H50B 0.9600
C50 H50C 0.9600
C51 H51A 0.9600
C51 H51B 0.9600
C51 H51C 0.9600
C52 C53 1.37(3)
C52 C57 1.36(3)
C53 H53 0.9300
C53 C54 1.43(2)
C54 H54 0.9300
C54 C55 1.35(2)
C55 C56 1.41(2)
C55 C58 1.44(2)
C56 H56 0.9300
C56 C57 1.38(2)
C57 H57 0.9300
C58 H58 0.9300
C60 H60A 0.9600
C60 H60B 0.9600
C60 H60C 0.9600
C61 H61A 0.9600
C61 H61B 0.9600
C61 H61C 0.9600
C61 C62 1.51(2)
C62 C63 1.44(2)
C62 C67 1.43(2)
C63 H63 0.9300
C63 C64 1.39(2)
C64 H64 0.9300
C64 C65 1.44(2)
C65 C66 1.41(3)
C65 C68 1.53(3)
C66 H66 0.9300
C66 C67 1.43(2)
C67 H67 0.9300
C68 H68 0.9800
C68 C69 1.44(4)
C68 C70 1.45(4)
C69 H69A 0.9600
C69 H69B 0.9600
C69 H69C 0.9600
C70 H70A 0.9600
C70 H70B 0.9600
C70 H70C 0.9600
C71 H71A 0.9600
C71 H71B 0.9600
C71 H71C 0.9600
C71 C72 1.52(2)
C72 C73 1.38(2)
C72 C77 1.45(2)
C73 H73 0.9300
C73 C74 1.36(2)
C74 H74 0.9300
C74 C75 1.37(2)
C75 C76 1.40(3)
C75 C78 1.54(3)
C76 H76 0.9300
C76 C77 1.43(3)
C77 H77 0.9300
C78 H78 0.9800
C78 C79 1.43(3)
C78 C80 1.56(3)
C79 H79A 0.9600
C79 H79B 0.9600
C79 H79C 0.9600
C80 H80A 0.9600
C80 H80B 0.9600
C80 H80C 0.9600

loop_
_geom_torsion_atom_site_label_1
_geom_torsion_atom_site_label_2
_geom_torsion_atom_site_label_3
_geom_torsion_atom_site_label_4
_geom_torsion
Ru1 S1 C9 N2 -91.7(12)
Ru1 S1 C9 N3 91.8(18)
Ru1 S2 C19 N5 1.1(11)
Ru1 S2 C19 N6 -175.6(15)
Ru1 N5 C19 S2 -1.3(13)
Ru1 N5 C19 N6 175.4(14)
Ru1 C22 C23 C24 -54.7(16)
Ru1 C22 C27 C26 55.3(15)
Ru1 C23 C24 C25 -56.2(17)
Ru1 C24 C25 C26 -53.4(17)
Ru1 C24 C25 C28 128(2)
Ru1 C25 C26 C27 -54.4(15)
Ru1 C25 C28 C29 60(3)
Ru1 C25 C28 C30 178(2)
Ru1 C26 C27 C22 -55.8(15)
Ru2 S1 C9 N2 2.3(11)
Ru2 S1 C9 N3 -174.1(19)
Ru2 S2 C19 N5 -92.5(12)
Ru2 S2 C19 N6 90.7(14)
Ru2 N2 C9 S1 -2.8(13)
Ru2 N2 C9 N3 173.9(17)
Ru2 C32 C33 C34 -53.0(14)
Ru2 C32 C37 C36 52.3(14)
Ru2 C33 C34 C35 -54.8(14)
Ru2 C34 C35 C36 -53.9(15)
Ru2 C34 C35 C38 124.8(16)
Ru2 C35 C36 C37 -56.4(15)
Ru2 C35 C38 C39 -178.8(14)
Ru2 C35 C38 C40 -53(2)
Ru2 C36 C37 C32 -54.5(14)
Ru3 S3 C49 N8 -2.9(11)
Ru3 S3 C49 N9 173.9(16)
Ru3 S4 C59 N11 92.2(11)
Ru3 S4 C59 N12 -86.2(16)
Ru3 N8 C49 S3 3.4(13)
Ru3 N8 C49 N9 -173.3(15)
Ru3 C62 C63 C64 -50.8(16)
Ru3 C62 C67 C66 53.1(15)
Ru3 C63 C64 C65 -53.0(16)
Ru3 C64 C65 C66 -56.7(15)
Ru3 C64 C65 C68 126(2)
Ru3 C65 C66 C67 -52.8(16)
Ru3 C65 C68 C69 62(3)
Ru3 C65 C68 C70 -172.9(19)
Ru3 C66 C67 C62 -55.2(15)
Ru4 S3 C49 N8 91.6(12)
Ru4 S3 C49 N9 -91.6(15)
Ru4 S4 C59 N11 -3.3(11)
Ru4 S4 C59 N12 178.2(16)
Ru4 N11 C59 S4 4.0(13)
Ru4 N11 C59 N12 -177.7(16)
Ru4 C72 C73 C74 -52.7(15)
Ru4 C72 C77 C76 53.3(15)
Ru4 C73 C74 C75 -54.6(19)
Ru4 C74 C75 C76 -54.7(15)
Ru4 C74 C75 C78 121(2)
Ru4 C75 C76 C77 -54.5(18)
Ru4 C75 C78 C79 80(3)
Ru4 C75 C78 C80 -151.2(18)
Ru4 C76 C77 C72 -54.8(14)
S1 Ru1 S2 Ru2 13.56(15)
S1 Ru1 S2 C19 -93.4(6)
S1 Ru1 N5 N4 -102.0(15)
S1 Ru1 N5 C19 82.6(10)
S1 Ru1 C22 C21 -14.4(18)
S1 Ru1 C22 C23 -131.5(11)
S1 Ru1 C22 C27 96.2(11)
S1 Ru1 C23 C22 54.6(12)
S1 Ru1 C23 C24 -173.3(10)
S1 Ru1 C24 C23 12.7(19)
S1 Ru1 C24 C25 143.8(12)
S1 Ru1 C25 C24 -124.3(17)
S1 Ru1 C25 C26 8(2)
S1 Ru1 C25 C28 117(2)
S1 Ru1 C26 C25 -176.5(10)
S1 Ru1 C26 C27 -44.9(12)
S1 Ru1 C27 C22 -85.1(11)
S1 Ru1 C27 C26 143.4(11)
S1 Ru2 S2 Ru1 -13.62(15)
S1 Ru2 S2 C19 67.8(8)
S1 Ru2 N2 N1 173.6(16)
S1 Ru2 N2 C9 2.1(10)
S1 Ru2 C32 C31 82(2)
S1 Ru2 C32 C33 -27.3(17)
S1 Ru2 C32 C37 -159.2(9)
S1 Ru2 C33 C32 165.6(9)
S1 Ru2 C33 C34 -61.5(11)
S1 Ru2 C34 C33 127.2(10)
S1 Ru2 C34 C35 -101.1(10)
S1 Ru2 C35 C34 83.9(10)
S1 Ru2 C35 C36 -144.3(9)
S1 Ru2 C35 C38 -29.8(17)
S1 Ru2 C36 C35 47.1(12)
S1 Ru2 C36 C37 179.1(7)
S1 Ru2 C37 C32 129.1(18)
S1 Ru2 C37 C36 -3(3)
S2 Ru1 S1 Ru2 -13.56(15)
S2 Ru1 S1 C9 70.8(8)
S2 Ru1 N5 N4 176.4(17)
S2 Ru1 N5 C19 1.0(9)
S2 Ru1 C22 C21 66(2)
S2 Ru1 C22 C23 -51.1(13)
S2 Ru1 C22 C27 176.6(9)
S2 Ru1 C23 C22 139.5(11)
S2 Ru1 C23 C24 -88.4(11)
S2 Ru1 C24 C23 96.4(11)
S2 Ru1 C24 C25 -132.4(12)
S2 Ru1 C25 C24 56.6(13)
S2 Ru1 C25 C26 -170.7(10)
S2 Ru1 C25 C28 -62(2)
S2 Ru1 C26 C25 19.3(19)
S2 Ru1 C26 C27 150.9(10)
S2 Ru1 C27 C22 -9(2)
S2 Ru1 C27 C26 -140.1(14)
S2 Ru2 S1 Ru1 13.51(15)
S2 Ru2 S1 C9 -94.3(6)
S2 Ru2 N2 N1 -104.7(15)
S2 Ru2 N2 C9 83.8(11)
S2 Ru2 C32 C31 8.8(17)
S2 Ru2 C32 C33 -100.2(10)
S2 Ru2 C32 C37 127.9(10)
S2 Ru2 C33 C32 81.6(10)
S2 Ru2 C33 C34 -145.6(10)
S2 Ru2 C34 C33 43.7(12)
S2 Ru2 C34 C35 175.4(8)
S2 Ru2 C35 C34 -13(2)
S2 Ru2 C35 C36 119.3(15)
S2 Ru2 C35 C38 -126.2(16)
S2 Ru2 C36 C35 -149.8(9)
S2 Ru2 C36 C37 -17.8(15)
S2 Ru2 C37 C32 -57.5(11)
S2 Ru2 C37 C36 170.2(9)
S3 Ru3 S4 Ru4 10.79(14)
S3 Ru3 S4 C59 -73.4(8)
S3 Ru3 N8 N7 -171.4(18)
S3 Ru3 N8 C49 -2.5(9)
S3 Ru3 C62 C61 -83.0(19)
S3 Ru3 C62 C63 162.6(8)
S3 Ru3 C62 C67 34.2(17)
S3 Ru3 C63 C62 -127(2)
S3 Ru3 C63 C64 9(3)
S3 Ru3 C64 C63 -177.7(9)
S3 Ru3 C64 C65 -42.6(14)
S3 Ru3 C65 C64 149.2(11)
S3 Ru3 C65 C66 -84.6(12)
S3 Ru3 C65 C68 29(2)
S3 Ru3 C66 C65 100.6(12)
S3 Ru3 C66 C67 -124.1(11)
S3 Ru3 C67 C62 -161.2(9)
S3 Ru3 C67 C66 64.9(13)
S3 Ru4 S4 Ru3 -10.82(15)
S3 Ru4 S4 C59 96.0(6)
S3 Ru4 N11 N10 99.6(14)
S3 Ru4 N11 C59 -83.8(11)
S3 Ru4 C72 C71 -12(2)
S3 Ru4 C72 C73 -127.7(11)
S3 Ru4 C72 C77 102.7(12)
S3 Ru4 C73 C72 58.0(11)
S3 Ru4 C73 C74 -169.4(9)
S3 Ru4 C74 C73 18.3(16)
S3 Ru4 C74 C75 157.2(10)
S3 Ru4 C75 C74 -113(3)
S3 Ru4 C75 C76 12(4)
S3 Ru4 C75 C78 123(3)
S3 Ru4 C76 C75 -176.5(10)
S3 Ru4 C76 C77 -40.8(14)
S3 Ru4 C77 C72 -79.9(11)
S3 Ru4 C77 C76 149.4(12)
S4 Ru3 S3 Ru4 -10.80(14)
S4 Ru3 S3 C49 96.5(5)
S4 Ru3 N8 N7 108.2(16)
S4 Ru3 N8 C49 -83.0(11)
S4 Ru3 C62 C61 -14.5(16)
S4 Ru3 C62 C63 -128.8(11)
S4 Ru3 C62 C67 102.8(11)
S4 Ru3 C63 C62 55.8(11)
S4 Ru3 C63 C64 -168.4(10)
S4 Ru3 C64 C63 19.4(17)
S4 Ru3 C64 C65 154.5(10)
S4 Ru3 C65 C64 -115(2)
S4 Ru3 C65 C66 11(3)
S4 Ru3 C65 C68 125(2)
S4 Ru3 C66 C65 -176.3(10)
S4 Ru3 C66 C67 -41.0(14)
S4 Ru3 C67 C62 -78.0(11)
S4 Ru3 C67 C66 148.1(12)
S4 Ru4 S3 Ru3 10.74(14)
S4 Ru4 S3 C49 -71.1(9)
S4 Ru4 N11 N10 -179.7(15)
S4 Ru4 N11 C59 -3.2(10)
S4 Ru4 C72 C71 -86(2)
S4 Ru4 C72 C73 158.8(9)
S4 Ru4 C72 C77 29.2(17)
S4 Ru4 C73 C72 -119(2)
S4 Ru4 C73 C74 14(3)
S4 Ru4 C74 C73 -176.0(8)
S4 Ru4 C74 C75 -37.1(14)
S4 Ru4 C75 C74 152.5(11)
S4 Ru4 C75 C76 -82.4(13)
S4 Ru4 C75 C78 29(2)
S4 Ru4 C76 C75 101.9(13)
S4 Ru4 C76 C77 -122.4(11)
S4 Ru4 C77 C72 -163.8(10)
S4 Ru4 C77 C76 65.6(12)
O1 C2 C3 C4 179.0(18)
O1 C2 C7 C6 -177.2(19)
O2 C12 C13 C14 -179(2)
O2 C12 C17 C16 180(2)
O3 C42 C43 C44 -179.2(17)
O3 C42 C47 C46 -179.8(18)
O4 C52 C53 C54 179.0(17)
O4 C52 C57 C56 -177.5(16)
N1 N2 C9 S1 -176.4(11)
N1 N2 C9 N3 0(3)
N2 Ru2 S1 Ru1 106.2(4)
N2 Ru2 S1 C9 -1.6(7)
N2 Ru2 S2 Ru1 -78.9(5)
N2 Ru2 S2 C19 2.5(9)
N2 Ru2 C32 C31 -79(2)
N2 Ru2 C32 C33 171.7(10)
N2 Ru2 C32 C37 39.8(16)
N2 Ru2 C33 C32 -95(8)
N2 Ru2 C33 C34 37(8)
N2 Ru2 C34 C33 -175.4(10)
N2 Ru2 C34 C35 -43.8(15)
N2 Ru2 C35 C34 151.2(10)
N2 Ru2 C35 C36 -77.0(11)
N2 Ru2 C35 C38 37.5(18)
N2 Ru2 C36 C35 110.9(11)
N2 Ru2 C36 C37 -117.1(10)
N2 Ru2 C37 C32 -155.3(10)
N2 Ru2 C37 C36 72.4(11)
N2 N1 C8 C5 178.9(15)
N4 N5 C19 S2 -178.0(10)
N4 N5 C19 N6 -1(2)
N5 Ru1 S1 Ru2 -80.3(5)
N5 Ru1 S1 C9 4.1(9)
N5 Ru1 S2 Ru2 106.2(4)
N5 Ru1 S2 C19 -0.7(7)
N5 Ru1 C22 C21 -101(3)
N5 Ru1 C22 C23 142(3)
N5 Ru1 C22 C27 9(4)
N5 Ru1 C23 C22 -165.0(13)
N5 Ru1 C23 C24 -33(2)
N5 Ru1 C24 C23 163.3(10)
N5 Ru1 C24 C25 -65.6(14)
N5 Ru1 C25 C24 124.7(13)
N5 Ru1 C25 C26 -102.6(12)
N5 Ru1 C25 C28 6(2)
N5 Ru1 C26 C25 85.0(12)
N5 Ru1 C26 C27 -143.4(10)
N5 Ru1 C27 C22 -177.5(11)
N5 Ru1 C27 C26 51.0(14)
N5 N4 C18 C15 178.8(15)
N7 N8 C49 S3 175.2(11)
N7 N8 C49 N9 -2(3)
N8 Ru3 S3 Ru4 -105.4(4)
N8 Ru3 S3 C49 1.9(7)
N8 Ru3 S4 Ru4 77.6(5)
N8 Ru3 S4 C59 -6.5(9)
N8 Ru3 C62 C61 73(2)
N8 Ru3 C62 C63 -41.1(16)
N8 Ru3 C62 C67 -169.6(11)
N8 Ru3 C63 C62 154.7(10)
N8 Ru3 C63 C64 -69.5(12)
N8 Ru3 C64 C63 118.5(12)
N8 Ru3 C64 C65 -106.4(12)
N8 Ru3 C65 C64 80.3(12)
N8 Ru3 C65 C66 -153.6(12)
N8 Ru3 C65 C68 -40(2)
N8 Ru3 C66 C65 38.9(17)
N8 Ru3 C66 C67 174.2(10)
N8 Ru3 C67 C62 95(6)
N8 Ru3 C67 C66 -39(7)
N8 N7 C48 C45 177.8(16)
N10 N11 C59 S4 -178.6(10)
N10 N11 C59 N12 0(3)
N11 Ru4 S3 Ru3 76.1(5)
N11 Ru4 S3 C49 -5.7(10)
N11 Ru4 S4 Ru3 -104.6(4)
N11 Ru4 S4 C59 2.2(7)
N11 Ru4 C72 C71 77(2)
N11 Ru4 C72 C73 -38.2(16)
N11 Ru4 C72 C77 -167.8(11)
N11 Ru4 C73 C72 157.6(10)
N11 Ru4 C73 C74 -69.8(12)
N11 Ru4 C74 C73 119.8(11)
N11 Ru4 C74 C75 -101.3(13)
N11 Ru4 C75 C74 85.5(13)
N11 Ru4 C75 C76 -149.5(13)
N11 Ru4 C75 C78 -38(2)
N11 Ru4 C76 C75 42.9(17)
N11 Ru4 C76 C77 178.5(10)
N11 Ru4 C77 C72 123(5)
N11 Ru4 C77 C76 -8(5)
N11 N10 C58 C55 -179.8(14)
C1 O1 C2 C3 0(3)
C1 O1 C2 C7 176(2)
C2 C3 C4 C5 -6(3)
C3 C2 C7 C6 -1(3)
C3 C4 C5 C6 5(3)
C3 C4 C5 C8 -177.8(17)
C4 C5 C6 C7 -2(3)
C4 C5 C8 N1 174.2(19)
C5 C6 C7 C2 0(3)
C6 C5 C8 N1 -8(3)
C7 C2 C3 C4 4(3)
C8 N1 N2 Ru2 6(2)
C8 N1 N2 C9 177.0(16)
C8 C5 C6 C7 -179.5(18)
C10 N3 C9 S1 1(3)
C10 N3 C9 N2 -174.5(18)
C11 O2 C12 C13 -8(4)
C11 O2 C12 C17 171(3)
C12 C13 C14 C15 -2(3)
C13 C12 C17 C16 -2(4)
C13 C14 C15 C16 1(3)
C13 C14 C15 C18 180(2)
C14 C15 C16 C17 0(4)
C14 C15 C18 N4 -177.4(19)
C15 C16 C17 C12 1(4)
C16 C15 C18 N4 1(3)
C17 C12 C13 C14 2(4)
C18 N4 N5 Ru1 12(2)
C18 N4 N5 C19 -173.4(15)
C18 C15 C16 C17 -179(2)
C20 N6 C19 S2 -2(2)
C20 N6 C19 N5 -178.3(16)
C21 C22 C23 Ru1 -122.4(17)
C21 C22 C23 C24 -177.1(17)
C21 C22 C27 Ru1 122.7(15)
C21 C22 C27 C26 178.1(16)
C22 Ru1 S1 Ru2 111.1(6)
C22 Ru1 S1 C9 -164.5(9)
C22 Ru1 S2 Ru2 -71.1(7)
C22 Ru1 S2 C19 -178.0(8)
C22 Ru1 N5 N4 -15(4)
C22 Ru1 N5 C19 170(3)
C22 Ru1 C23 C24 132.1(17)
C22 Ru1 C24 C23 -28.5(11)
C22 Ru1 C24 C25 102.6(14)
C22 Ru1 C25 C24 -66.4(13)
C22 Ru1 C25 C26 66.3(12)
C22 Ru1 C25 C28 175(3)
C22 Ru1 C26 C25 -102.4(13)
C22 Ru1 C26 C27 29.2(10)
C22 Ru1 C27 C26 -131.5(17)
C22 C23 C24 Ru1 55.7(16)
C22 C23 C24 C25 0(3)
C23 Ru1 S1 Ru2 82.2(5)
C23 Ru1 S1 C9 166.6(9)
C23 Ru1 S2 Ru2 -98.9(5)
C23 Ru1 S2 C19 154.2(8)
C23 Ru1 N5 N4 113.9(18)
C23 Ru1 N5 C19 -61.5(18)
C23 Ru1 C22 C21 117(2)
C23 Ru1 C22 C27 -132.4(17)
C23 Ru1 C24 C25 131.2(18)
C23 Ru1 C25 C24 -30.3(12)
C23 Ru1 C25 C26 102.3(13)
C23 Ru1 C25 C28 -149(3)
C23 Ru1 C26 C25 -66.2(12)
C23 Ru1 C26 C27 65.4(11)
C23 Ru1 C27 C22 28.7(11)
C23 Ru1 C27 C26 -102.8(13)
C23 C22 C27 Ru1 -53.0(15)
C23 C22 C27 C26 2(3)
C23 C24 C25 Ru1 55.3(16)
C23 C24 C25 C26 2(3)
C23 C24 C25 C28 -176.5(18)
C24 Ru1 S1 Ru2 73.7(11)
C24 Ru1 S1 C9 158.1(13)
C24 Ru1 S2 Ru2 -137.1(6)
C24 Ru1 S2 C19 116.0(8)
C24 Ru1 N5 N4 91.9(17)
C24 Ru1 N5 C19 -83.5(13)
C24 Ru1 C22 C21 147(2)
C24 Ru1 C22 C23 29.7(11)
C24 Ru1 C22 C27 -102.6(13)
C24 Ru1 C23 C22 -132.1(17)
C24 Ru1 C25 C26 132.7(19)
C24 Ru1 C25 C28 -119(3)
C24 Ru1 C26 C25 -28.3(12)
C24 Ru1 C26 C27 103.3(12)
C24 Ru1 C27 C22 66.3(12)
C24 Ru1 C27 C26 -65.1(12)
C24 C25 C26 Ru1 53.3(18)
C24 C25 C26 C27 -1(3)
C24 C25 C28 C29 -33(3)
C24 C25 C28 C30 84(3)
C25 Ru1 S1 Ru2 167.2(15)
C25 Ru1 S1 C9 -108.4(17)
C25 Ru1 S2 Ru2 -166.8(6)
C25 Ru1 S2 C19 86.3(8)
C25 Ru1 N5 N4 59.0(17)
C25 Ru1 N5 C19 -116.4(12)
C25 Ru1 C22 C21 -177(2)
C25 Ru1 C22 C23 65.7(12)
C25 Ru1 C22 C27 -66.7(12)
C25 Ru1 C23 C22 -103.2(13)
C25 Ru1 C23 C24 29.0(11)
C25 Ru1 C24 C23 -131.2(18)
C25 Ru1 C26 C27 131.6(17)
C25 Ru1 C27 C22 102.2(12)
C25 Ru1 C27 C26 -29.3(11)
C25 C26 C27 Ru1 54.8(16)
C25 C26 C27 C22 -1(3)
C26 Ru1 S1 Ru2 173.2(6)
C26 Ru1 S1 C9 -102.4(10)
C26 Ru1 S2 Ru2 -179.8(11)
C26 Ru1 S2 C19 73.3(13)
C26 Ru1 N5 N4 21.7(18)
C26 Ru1 N5 C19 -153.7(12)
C26 Ru1 C22 C21 -140(2)
C26 Ru1 C22 C23 102.6(13)
C26 Ru1 C22 C27 -29.8(11)
C26 Ru1 C23 C22 -66.3(12)
C26 Ru1 C23 C24 65.9(12)
C26 Ru1 C24 C23 -102.2(13)
C26 Ru1 C24 C25 28.9(12)
C26 Ru1 C25 C24 -132.7(19)
C26 Ru1 C25 C28 109(3)
C26 Ru1 C27 C22 131.5(17)
C26 C25 C28 C29 148(3)
C26 C25 C28 C30 -95(3)
C27 Ru1 S1 Ru2 147.7(5)
C27 Ru1 S1 C9 -127.9(9)
C27 Ru1 S2 Ru2 -64.8(14)
C27 Ru1 S2 C19 -171.7(15)
C27 Ru1 N5 N4 -7.6(19)
C27 Ru1 N5 C19 177.0(10)
C27 Ru1 C22 C21 -111(2)
C27 Ru1 C22 C23 132.4(17)
C27 Ru1 C23 C22 -28.9(11)
C27 Ru1 C23 C24 103.2(13)
C27 Ru1 C24 C23 -65.0(11)
C27 Ru1 C24 C25 66.1(13)
C27 Ru1 C25 C24 -103.1(13)
C27 Ru1 C25 C26 29.6(11)
C27 Ru1 C25 C28 138(3)
C27 Ru1 C26 C25 -131.6(17)
C27 C22 C23 Ru1 53.1(15)
C27 C22 C23 C24 -2(3)
C28 C25 C26 Ru1 -128.2(18)
C28 C25 C26 C27 177.4(17)
C31 C32 C33 Ru2 -124.3(15)
C31 C32 C33 C34 -177.4(15)
C31 C32 C37 Ru2 124.5(17)
C31 C32 C37 C36 176.7(15)
C32 Ru2 S1 Ru1 -61.2(10)
C32 Ru2 S1 C9 -169.0(12)
C32 Ru2 S2 Ru1 138.3(5)
C32 Ru2 S2 C19 -140.3(9)
C32 Ru2 N2 N1 -17(2)
C32 Ru2 N2 C9 172.0(12)
C32 Ru2 C33 C34 132.8(16)
C32 Ru2 C34 C33 -28.8(10)
C32 Ru2 C34 C35 102.9(11)
C32 Ru2 C35 C34 -66.5(11)
C32 Ru2 C35 C36 65.4(10)
C32 Ru2 C35 C38 179.9(18)
C32 Ru2 C36 C35 -104.0(11)
C32 Ru2 C36 C37 28.0(9)
C32 Ru2 C37 C36 -132.3(16)
C32 C33 C34 Ru2 54.0(14)
C32 C33 C34 C35 -1(3)
C33 Ru2 S1 Ru1 -79.2(6)
C33 Ru2 S1 C9 173.0(8)
C33 Ru2 S2 Ru1 101.4(5)
C33 Ru2 S2 C19 -177.3(9)
C33 Ru2 N2 N1 72(8)
C33 Ru2 N2 C9 -99(8)
C33 Ru2 C32 C31 109(2)
C33 Ru2 C32 C37 -131.9(16)
C33 Ru2 C34 C35 131.7(16)
C33 Ru2 C35 C34 -29.6(10)
C33 Ru2 C35 C36 102.3(11)
C33 Ru2 C35 C38 -143.2(19)
C33 Ru2 C36 C35 -66.7(11)
C33 Ru2 C36 C37 65.3(10)
C33 Ru2 C37 C32 29.7(11)
C33 Ru2 C37 C36 -102.6(11)
C33 C32 C37 Ru2 -53.2(14)
C33 C32 C37 C36 -1(2)
C33 C34 C35 Ru2 55.4(14)
C33 C34 C35 C36 2(3)
C33 C34 C35 C38 -179.8(16)
C34 Ru2 S1 Ru1 -111.7(5)
C34 Ru2 S1 C9 140.5(8)
C34 Ru2 S2 Ru1 76.3(6)
C34 Ru2 S2 C19 157.7(9)
C34 Ru2 N2 N1 106.2(17)
C34 Ru2 N2 C9 -65.3(14)
C34 Ru2 C32 C31 137.9(19)
C34 Ru2 C32 C33 28.9(10)
C34 Ru2 C32 C37 -103.0(12)
C34 Ru2 C33 C32 -132.8(16)
C34 Ru2 C35 C36 131.9(15)
C34 Ru2 C35 C38 -114(2)
C34 Ru2 C36 C35 -29.4(10)
C34 Ru2 C36 C37 102.6(10)
C34 Ru2 C37 C32 66.6(11)
C34 Ru2 C37 C36 -65.7(10)
C34 C35 C36 Ru2 54.4(15)
C34 C35 C36 C37 -2(3)
C34 C35 C38 C39 92(2)
C34 C35 C38 C40 -143.0(18)
C35 Ru2 S1 Ru1 -148.9(5)
C35 Ru2 S1 C9 103.4(8)
C35 Ru2 S2 Ru1 85.6(15)
C35 Ru2 S2 C19 167.0(16)
C35 Ru2 N2 N1 80.1(16)
C35 Ru2 N2 C9 -91.3(12)
C35 Ru2 C32 C31 174.7(18)
C35 Ru2 C32 C33 65.7(11)
C35 Ru2 C32 C37 -66.2(11)
C35 Ru2 C33 C32 -103.5(12)
C35 Ru2 C33 C34 29.4(10)
C35 Ru2 C34 C33 -131.7(16)
C35 Ru2 C36 C37 132.0(15)
C35 Ru2 C37 C32 103.7(12)
C35 Ru2 C37 C36 -28.7(10)
C35 C36 C37 Ru2 56.3(15)
C35 C36 C37 C32 2(3)
C36 Ru2 S1 Ru1 -175.3(6)
C36 Ru2 S1 C9 76.9(9)
C36 Ru2 S2 Ru1 179.7(9)
C36 Ru2 S2 C19 -99.0(12)
C36 Ru2 N2 N1 44.2(16)
C36 Ru2 N2 C9 -127.2(12)
C36 Ru2 C32 C31 -149.2(19)
C36 Ru2 C32 C33 101.8(12)
C36 Ru2 C32 C37 -30.1(11)
C36 Ru2 C33 C32 -66.9(11)
C36 Ru2 C33 C34 65.9(11)
C36 Ru2 C34 C33 -102.6(11)
C36 Ru2 C34 C35 29.0(9)
C36 Ru2 C35 C34 -131.9(15)
C36 Ru2 C35 C38 114(2)
C36 Ru2 C37 C32 132.3(16)
C36 C35 C38 C39 -90(2)
C36 C35 C38 C40 36(3)
C37 Ru2 S1 Ru1 -172.7(19)
C37 Ru2 S1 C9 79(2)
C37 Ru2 S2 Ru1 167.9(4)
C37 Ru2 S2 C19 -110.7(9)
C37 Ru2 N2 N1 7.3(17)
C37 Ru2 N2 C9 -164.1(11)
C37 Ru2 C32 C31 -119(2)
C37 Ru2 C32 C33 131.9(16)
C37 Ru2 C33 C32 -28.5(10)
C37 Ru2 C33 C34 104.4(12)
C37 Ru2 C34 C33 -64.2(11)
C37 Ru2 C34 C35 67.4(10)
C37 Ru2 C35 C34 -101.7(11)
C37 Ru2 C35 C36 30.1(9)
C37 Ru2 C35 C38 144.6(18)
C37 Ru2 C36 C35 -132.0(15)
C37 C32 C33 Ru2 53.5(15)
C37 C32 C33 C34 0(3)
C38 C35 C36 Ru2 -124.3(17)
C38 C35 C36 C37 179.3(15)
C41 O3 C42 C43 170.0(18)
C41 O3 C42 C47 -11(3)
C42 C43 C44 C45 -1(3)
C43 C42 C47 C46 0(3)
C43 C44 C45 C46 -1(3)
C43 C44 C45 C48 177.0(18)
C44 C45 C46 C47 2(3)
C44 C45 C48 N7 -5(3)
C45 C46 C47 C42 -1(3)
C46 C45 C48 N7 173.1(19)
C47 C42 C43 C44 1(3)
C48 N7 N8 Ru3 -13(3)
C48 N7 N8 C49 179.5(16)
C48 C45 C46 C47 -176.0(18)
C50 N9 C49 S3 2(3)
C50 N9 C49 N8 178.4(17)
C51 O4 C52 C53 -2(3)
C51 O4 C52 C57 172(2)
C52 C53 C54 C55 -5(3)
C53 C52 C57 C56 -3(3)
C53 C54 C55 C56 4(3)
C53 C54 C55 C58 -174.1(16)
C54 C55 C56 C57 -3(3)
C54 C55 C58 N10 177.0(17)
C55 C56 C57 C52 2(3)
C56 C55 C58 N10 -1(3)
C57 C52 C53 C54 5(3)
C58 N10 N11 Ru4 -6(2)
C58 N10 N11 C59 177.6(16)
C58 C55 C56 C57 175.8(17)
C60 N12 C59 S4 -5(3)
C60 N12 C59 N11 177.0(18)
C61 C62 C63 Ru3 -124.4(16)
C61 C62 C63 C64 -175.2(16)
C61 C62 C67 Ru3 123.5(17)
C61 C62 C67 C66 176.6(16)
C62 Ru3 S3 Ru4 59.2(10)
C62 Ru3 S3 C49 166.5(11)
C62 Ru3 S4 Ru4 -139.7(5)
C62 Ru3 S4 C59 136.2(9)
C62 Ru3 N8 N7 22(2)
C62 Ru3 N8 C49 -169.3(11)
C62 Ru3 C63 C64 135.8(18)
C62 Ru3 C64 C63 -27.1(11)
C62 Ru3 C64 C65 108.0(12)
C62 Ru3 C65 C64 -62.5(11)
C62 Ru3 C65 C66 63.6(12)
C62 Ru3 C65 C68 178(2)
C62 Ru3 C66 C65 -107.3(13)
C62 Ru3 C66 C67 28.0(11)
C62 Ru3 C67 C66 -133.9(18)
C62 C63 C64 Ru3 52.4(16)
C62 C63 C64 C65 -1(3)
C63 Ru3 S3 Ru4 172(3)
C63 Ru3 S3 C49 -81(3)
C63 Ru3 S4 Ru4 -169.8(5)
C63 Ru3 S4 C59 106.1(9)
C63 Ru3 N8 N7 -3.4(18)
C63 Ru3 N8 C49 165.5(11)
C63 Ru3 C62 C61 114(2)
C63 Ru3 C62 C67 -128.5(17)
C63 Ru3 C64 C65 135.1(18)
C63 Ru3 C65 C64 -26.9(11)
C63 Ru3 C65 C66 99.2(14)
C63 Ru3 C65 C68 -147(2)
C63 Ru3 C66 C65 -69.8(13)
C63 Ru3 C66 C67 65.5(12)
C63 Ru3 C67 C62 31.2(11)
C63 Ru3 C67 C66 -102.7(13)
C63 C62 C67 Ru3 -53.6(13)
C63 C62 C67 C66 -1(2)
C63 C64 C65 Ru3 54.4(16)
C63 C64 C65 C66 -2(3)
C63 C64 C65 C68 -179(2)
C64 Ru3 S3 Ru4 179.0(7)
C64 Ru3 S3 C49 -73.8(9)
C64 Ru3 S4 Ru4 178.0(9)
C64 Ru3 S4 C59 93.8(12)
C64 Ru3 N8 N7 -37.6(17)
C64 Ru3 N8 C49 131.2(12)
C64 Ru3 C62 C61 141.1(18)
C64 Ru3 C62 C63 26.8(11)
C64 Ru3 C62 C67 -101.7(12)
C64 Ru3 C63 C62 -135.8(18)
C64 Ru3 C65 C66 126.1(18)
C64 Ru3 C65 C68 -120(3)
C64 Ru3 C66 C65 -33.2(12)
C64 Ru3 C66 C67 102.0(13)
C64 Ru3 C67 C62 67.4(11)
C64 Ru3 C67 C66 -66.5(12)
C64 C65 C66 Ru3 56.7(14)
C64 C65 C66 C67 4(3)
C64 C65 C68 C69 -31(4)
C64 C65 C68 C70 94(3)
C65 Ru3 S3 Ru4 153.5(6)
C65 Ru3 S3 C49 -99.3(8)
C65 Ru3 S4 Ru4 -88(2)
C65 Ru3 S4 C59 -172(2)
C65 Ru3 N8 N7 -75.9(18)
C65 Ru3 N8 C49 92.9(12)
C65 Ru3 C62 C61 177.9(18)
C65 Ru3 C62 C63 63.6(11)
C65 Ru3 C62 C67 -64.9(12)
C65 Ru3 C63 C62 -107.6(12)
C65 Ru3 C63 C64 28.2(11)
C65 Ru3 C64 C63 -135.1(18)
C65 Ru3 C66 C67 135.3(19)
C65 Ru3 C67 C62 106.4(12)
C65 Ru3 C67 C66 -27.5(12)
C65 C66 C67 Ru3 52.6(17)
C65 C66 C67 C62 -3(3)
C66 Ru3 S3 Ru4 115.5(7)
C66 Ru3 S3 C49 -137.2(9)
C66 Ru3 S4 Ru4 -79.1(7)
C66 Ru3 S4 C59 -163.2(10)
C66 Ru3 N8 N7 -99.4(19)
C66 Ru3 N8 C49 69.4(15)
C66 Ru3 C62 C61 -145.8(19)
C66 Ru3 C62 C63 99.9(13)
C66 Ru3 C62 C67 -28.6(12)
C66 Ru3 C63 C62 -69.3(12)
C66 Ru3 C63 C64 66.5(12)
C66 Ru3 C64 C63 -102.5(13)
C66 Ru3 C64 C65 32.6(11)
C66 Ru3 C65 C64 -126.1(18)
C66 Ru3 C65 C68 114(3)
C66 Ru3 C67 C62 133.9(18)
C66 C65 C68 C69 152(3)
C66 C65 C68 C70 -83(3)
C67 Ru3 S3 Ru4 81.2(6)
C67 Ru3 S3 C49 -171.5(8)
C67 Ru3 S4 Ru4 -103.1(5)
C67 Ru3 S4 C59 172.7(9)
C67 Ru3 N8 N7 -65(7)
C67 Ru3 N8 C49 104(6)
C67 Ru3 C62 C61 -117(2)
C67 Ru3 C62 C63 128.5(17)
C67 Ru3 C63 C62 -31.3(11)
C67 Ru3 C63 C64 104.5(13)
C67 Ru3 C64 C63 -64.4(12)
C67 Ru3 C64 C65 70.7(12)
C67 Ru3 C65 C64 -98.4(12)
C67 Ru3 C65 C66 27.7(12)
C67 Ru3 C65 C68 142(2)
C67 Ru3 C66 C65 -135.3(19)
C67 C62 C63 Ru3 52.9(13)
C67 C62 C63 C64 2(2)
C68 C65 C66 Ru3 -126(2)
C68 C65 C66 C67 -178.9(19)
C71 C72 C73 Ru4 -124.1(16)
C71 C72 C73 C74 -176.8(17)
C71 C72 C77 Ru4 123.4(16)
C71 C72 C77 C76 176.7(16)
C72 Ru4 S3 Ru3 -138.3(6)
C72 Ru4 S3 C49 139.8(10)
C72 Ru4 S4 Ru3 65.0(9)
C72 Ru4 S4 C59 171.8(10)
C72 Ru4 N11 N10 10(2)
C72 Ru4 N11 C59 -173.3(12)
C72 Ru4 C73 C74 132.6(17)
C72 Ru4 C74 C73 -28.6(11)
C72 Ru4 C74 C75 110.3(13)
C72 Ru4 C75 C74 -59.9(12)
C72 Ru4 C75 C76 65.2(13)
C72 Ru4 C75 C78 176(2)
C72 Ru4 C76 C75 -105.4(14)
C72 Ru4 C76 C77 30.3(11)
C72 Ru4 C77 C76 -130.7(18)
C72 C73 C74 Ru4 54.2(16)
C72 C73 C74 C75 0(3)
C73 Ru4 S3 Ru3 -168.5(5)
C73 Ru4 S3 C49 109.6(10)
C73 Ru4 S4 Ru3 166(2)
C73 Ru4 S4 C59 -87(2)
C73 Ru4 N11 N10 -13.5(16)
C73 Ru4 N11 C59 163.1(11)
C73 Ru4 C72 C71 116(3)
C73 Ru4 C72 C77 -129.6(17)
C73 Ru4 C74 C75 138.9(18)
C73 Ru4 C75 C74 -25.0(11)
C73 Ru4 C75 C76 100.0(14)
C73 Ru4 C75 C78 -149(2)
C73 Ru4 C76 C75 -68.6(13)
C73 Ru4 C76 C77 67.0(12)
C73 Ru4 C77 C72 29.9(10)
C73 Ru4 C77 C76 -100.8(13)
C73 C72 C77 Ru4 -54.7(14)
C73 C72 C77 C76 -1(2)
C73 C74 C75 Ru4 54.3(19)
C73 C74 C75 C76 0(3)
C73 C74 C75 C78 176(2)
C74 Ru4 S3 Ru3 179.9(9)
C74 Ru4 S3 C49 98.1(12)
C74 Ru4 S4 Ru3 177.0(6)
C74 Ru4 S4 C59 -76.2(9)
C74 Ru4 N11 N10 -47.9(15)
C74 Ru4 N11 C59 128.7(12)
C74 Ru4 C72 C71 144(2)
C74 Ru4 C72 C73 28.7(10)
C74 Ru4 C72 C77 -100.9(13)
C74 Ru4 C73 C72 -132.6(17)
C74 Ru4 C75 C76 125.0(19)
C74 Ru4 C75 C78 -124(3)
C74 Ru4 C76 C75 -32.7(12)
C74 Ru4 C76 C77 102.9(13)
C74 Ru4 C77 C72 66.6(12)
C74 Ru4 C77 C76 -64.1(12)
C74 C75 C76 Ru4 54.8(15)
C74 C75 C76 C77 0(3)
C74 C75 C78 C79 -12(4)
C74 C75 C78 C80 117(3)
C75 Ru4 S3 Ru3 -86(3)
C75 Ru4 S3 C49 -167(3)
C75 Ru4 S4 Ru3 155.7(6)
C75 Ru4 S4 C59 -97.5(8)
C75 Ru4 N11 N10 -84.6(15)
C75 Ru4 N11 C59 91.9(13)
C75 Ru4 C72 C71 179(2)
C75 Ru4 C72 C73 63.0(11)
C75 Ru4 C72 C77 -66.6(12)
C75 Ru4 C73 C72 -107.6(12)
C75 Ru4 C73 C74 25.0(11)
C75 Ru4 C74 C73 -138.9(18)
C75 Ru4 C76 C77 135.6(19)
C75 Ru4 C77 C72 103.8(12)
C75 Ru4 C77 C76 -26.9(12)
C75 C76 C77 Ru4 55.4(18)
C75 C76 C77 C72 1(3)
C76 Ru4 S3 Ru3 -76.4(7)
C76 Ru4 S3 C49 -158.3(11)
C76 Ru4 S4 Ru3 118.7(7)
C76 Ru4 S4 C59 -134.5(9)
C76 Ru4 N11 N10 -109.6(15)
C76 Ru4 N11 C59 66.9(15)
C76 Ru4 C72 C71 -145(2)
C76 Ru4 C72 C73 99.1(12)
C76 Ru4 C72 C77 -30.5(12)
C76 Ru4 C73 C72 -70.1(12)
C76 Ru4 C73 C74 62.5(12)
C76 Ru4 C74 C73 -105.6(13)
C76 Ru4 C74 C75 33.4(12)
C76 Ru4 C75 C74 -125.0(19)
C76 Ru4 C75 C78 111(3)
C76 Ru4 C77 C72 130.7(18)
C76 C75 C78 C79 164(2)
C76 C75 C78 C80 -67(3)
C77 Ru4 S3 Ru3 -100.7(6)
C77 Ru4 S3 C49 177.4(10)
C77 Ru4 S4 Ru3 84.0(7)
C77 Ru4 S4 C59 -169.2(9)
C77 Ru4 N11 N10 -103(5)
C77 Ru4 N11 C59 74(5)
C77 Ru4 C72 C71 -115(3)
C77 Ru4 C72 C73 129.6(17)
C77 Ru4 C73 C72 -31.3(11)
C77 Ru4 C73 C74 101.3(13)
C77 Ru4 C74 C73 -67.1(12)
C77 Ru4 C74 C75 71.8(13)
C77 Ru4 C75 C74 -97.3(13)
C77 Ru4 C75 C76 27.8(12)
C77 Ru4 C75 C78 139(2)
C77 Ru4 C76 C75 -135.6(19)
C77 C72 C73 Ru4 54.0(14)
C77 C72 C73 C74 1(3)
C78 C75 C76 Ru4 -122(2)
C78 C75 C76 C77 -176.1(19)
